data_7055818
loop_
_publ_author_name
'Iijima, Shunsuke'
'Nakashima, Takuya'
'Kawai, Tsuyoshi'

_publ_section_title
;
 Stereoselective photoreaction in P-stereogenic
 dithiazolylbenzo[b]phosphole chalcogenides
;
_journal_issue 12
_journal_name_full 'New J. Chem.'
_journal_page_first 10048
_journal_paper_doi 10.1039/C6NJ02446G
_journal_volume 40
_journal_year 2016
_chemical_formula_moiety 'C34 H25 N2 O P S2'
_chemical_formula_sum 'C34 H25 N2 O P S2'
_chemical_formula_weight 572.68
_chemical_name_systematic '2,3-bis(5-methyl-2-phenylthiazol-4-yl)-1-phenylphosphindole 1-oxide'
_chemical_properties_physical Photo-sensitive
_space_group_crystal_system monoclinic
_space_group_IT_number 14
_space_group_name_Hall '-P 2ybc'
_space_group_name_H-M_alt 'P 1 21/c 1'
_symmetry_space_group_name_Hall '-P 2ybc'
_symmetry_space_group_name_H-M 'P 1 21/c 1'
_atom_sites_solution_hydrogens geom
_atom_sites_solution_primary direct
_atom_sites_solution_secondary difmap
_audit_update_record
;
2016-01-06 deposited with the CCDC.
2016-10-10 downloaded from the CCDC.
;
_cell_angle_alpha 90.0000
_cell_angle_beta 93.7884(7)
_cell_angle_gamma 90.0000
_cell_formula_units_Z 8
_cell_length_a 11.4597(2)
_cell_length_b 29.0720(5)
_cell_length_c 16.6209(3)
_cell_measurement_reflns_used 59168
_cell_measurement_temperature 123
_cell_measurement_theta_max 27.50
_cell_measurement_theta_min 3.02
_cell_volume 5525.26(17)
_computing_cell_refinement 'RAPID AUTO'
_computing_data_collection 'RAPID AUTO (Rigaku, ????)'
_computing_data_reduction 'RAPID AUTO'
_computing_molecular_graphics 'CrystalStructure 4.1'
_computing_publication_material 'CrystalStructure 4.1 (Rigaku, 2014)'
_computing_structure_refinement 'SHELXL2013 (Sheldrick, 2008)'
_computing_structure_solution 'SIR2011 (Burla, et al., 2012)'
_diffrn_ambient_temperature 123
_diffrn_detector_area_resol_mean 10.000
_diffrn_measured_fraction_theta_full 0.998
_diffrn_measured_fraction_theta_max 0.999
_diffrn_measurement_device_type 'Rigaku R-AXIS RAPID'
_diffrn_measurement_method \w
_diffrn_radiation_type 'Mo K\a'
_diffrn_radiation_wavelength 0.71075
_diffrn_reflns_av_R_equivalents 0.0518
_diffrn_reflns_Laue_measured_fraction_full 0.998
_diffrn_reflns_Laue_measured_fraction_max 0.999
_diffrn_reflns_limit_h_max 13
_diffrn_reflns_limit_h_min -14
_diffrn_reflns_limit_k_max 37
_diffrn_reflns_limit_k_min -37
_diffrn_reflns_limit_l_max 21
_diffrn_reflns_limit_l_min -21
_diffrn_reflns_number 95332
_diffrn_reflns_point_group_measured_fraction_full 0.998
_diffrn_reflns_point_group_measured_fraction_max 0.999
_diffrn_reflns_theta_full 25.242
_diffrn_reflns_theta_max 27.485
_diffrn_reflns_theta_min 3.020
_diffrn_standards_number 0
_exptl_absorpt_coefficient_mu 0.283
_exptl_absorpt_correction_T_max 0.994
_exptl_absorpt_correction_T_min 0.823
_exptl_absorpt_correction_type multi-scan
_exptl_absorpt_process_details 'ABSCOR (Rigaku, 1995)'
_exptl_crystal_colour colorless
_exptl_crystal_density_diffrn 1.377
_exptl_crystal_density_method 'not measured'
_exptl_crystal_description prism
_exptl_crystal_F_000 2384.00
_exptl_crystal_recrystallization_method 'Re-crystallisation from solvent: Acetonitrile/Dichloromethane'
_exptl_crystal_size_max 0.100
_exptl_crystal_size_mid 0.070
_exptl_crystal_size_min 0.020
_refine_diff_density_max 0.40
_refine_diff_density_min -0.30
_refine_ls_extinction_method none
_refine_ls_goodness_of_fit_ref 1.047
_refine_ls_hydrogen_treatment constr
_refine_ls_number_parameters 725
_refine_ls_number_reflns 12666
_refine_ls_number_restraints 0
_refine_ls_R_factor_all 0.0528
_refine_ls_R_factor_gt 0.0395
_refine_ls_shift/su_max 0.001
_refine_ls_structure_factor_coef Fsqd
_refine_ls_weighting_details 'w = 1/[\s^2^(Fo^2^)+(0.0487P)^2^+1.9910P] where P=(Fo^2^+2Fc^2^)/3'
_refine_ls_weighting_scheme calc
_refine_ls_wR_factor_gt 0.0942
_refine_ls_wR_factor_ref 0.0997
_reflns_number_gt 10218
_reflns_number_total 12666
_reflns_threshold_expression F^2^>2.0\s(F^2^)
_cod_data_source_file c6nj02446g2.cif
_cod_data_source_block BPPO-2PTA
_cod_depositor_comments 'Adding full bibliography for 7055818--7055819.cif.'
_cod_original_cell_volume 5525.24(17)
_cod_database_code 7055818
_shelxl_res_file
;
TITL BPPO-2PTA
CELL  0.71075 11.45968 29.07197 16.62088 90.00000 93.78840 90.00000
ZERR  8 0.00021 0.00053 0.00030 0.00000 0.00070 0.00000
LATT 1
SYMM    -X, .50+Y, .50-Z
SFAC C H O N S P
UNIT 272 200 8 16 16 8
L.S. 5
FMAP 2
PLAN -20
WPDB -2
HTAB
BOND $H
CONF
LIST 4
TEMP -150.0
ACTA
SIZE 0.100 0.070 0.020
WGHT    0.048700    1.991000
FVAR       0.26848
S1    5    0.008530    0.455292   -0.080584    11.00000    0.02563    0.03097 =
         0.02683    0.00357   -0.00269    0.00075
S2    5    0.324395    0.312222   -0.155813    11.00000    0.02433    0.03539 =
         0.02433   -0.00640    0.00019   -0.00305
S3    5    0.101570    0.475148    0.719178    11.00000    0.02118    0.02560 =
         0.02966   -0.00452   -0.00205    0.00055
S4    5   -0.233946    0.456358    0.443755    11.00000    0.02034    0.03478 =
         0.03331    0.00836   -0.00016   -0.00089
P1    6    0.224737    0.406355    0.188158    11.00000    0.02586    0.02818 =
         0.02283   -0.00431   -0.00237    0.00284
P2    6    0.060244    0.301099    0.646641    11.00000    0.01935    0.02639 =
         0.02265   -0.00100   -0.00246   -0.00110
O1    3    0.224328    0.456507    0.204562    11.00000    0.03650    0.02987 =
         0.03548   -0.00869   -0.00467    0.00186
O2    3    0.092329    0.291422    0.732833    11.00000    0.02712    0.03559 =
         0.02477    0.00144   -0.00311   -0.00330
N1    4    0.016473    0.412116    0.054044    11.00000    0.02261    0.02544 =
         0.02495   -0.00228   -0.00019    0.00172
N2    4    0.448824    0.345365   -0.035842    11.00000    0.02078    0.02652 =
         0.02382   -0.00183   -0.00001    0.00011
N3    4    0.171006    0.398380    0.664244    11.00000    0.01689    0.02705 =
         0.02223   -0.00122   -0.00151   -0.00074
N4    4   -0.292147    0.387945    0.530042    11.00000    0.01876    0.02927 =
         0.02492   -0.00109   -0.00179   -0.00151
C1    1    0.219423    0.391001    0.082153    11.00000    0.02210    0.02569 =
         0.02250   -0.00118   -0.00082   -0.00172
C2    1    0.310764    0.363370    0.065795    11.00000    0.02150    0.02421 =
         0.02441   -0.00082   -0.00085   -0.00314
C3    1    0.391859    0.353456    0.138137    11.00000    0.02239    0.02630 =
         0.02488    0.00057   -0.00037   -0.00220
C4    1    0.492584    0.326785    0.141175    11.00000    0.02720    0.02898 =
         0.02982    0.00035   -0.00007    0.00060
AFIX  43
H4    2    0.516666    0.312201    0.093881    11.00000   -1.20000
AFIX   0
C5    1    0.558049    0.321634    0.214440    11.00000    0.02770    0.03602 =
         0.03954    0.00400   -0.00443    0.00572
AFIX  43
H5    2    0.627445    0.303677    0.216553    11.00000   -1.20000
AFIX   0
C6    1    0.523436    0.342325    0.284323    11.00000    0.03289    0.04745 =
         0.03072    0.00397   -0.00908    0.00363
AFIX  43
H6    2    0.569277    0.338561    0.333623    11.00000   -1.20000
AFIX   0
C7    1    0.421969    0.368495    0.282239    11.00000    0.03466    0.04054 =
         0.02588   -0.00376   -0.00511    0.00139
AFIX  43
H7    2    0.397039    0.382280    0.330005    11.00000   -1.20000
AFIX   0
C8    1    0.357518    0.374199    0.209243    11.00000    0.02493    0.03033 =
         0.02737   -0.00252   -0.00235    0.00166
C9    1    0.110117    0.376656    0.236777    11.00000    0.02808    0.03524 =
         0.01900   -0.00368   -0.00103    0.00252
C10   1    0.113780    0.330035    0.254492    11.00000    0.03205    0.03701 =
         0.02720   -0.00245   -0.00151    0.00493
AFIX  43
H10   2    0.179463    0.312230    0.241514    11.00000   -1.20000
AFIX   0
C11   1    0.021495    0.309167    0.291269    11.00000    0.04559    0.03962 =
         0.03134    0.00109    0.00021   -0.00260
AFIX  43
H11   2    0.024883    0.277319    0.304004    11.00000   -1.20000
AFIX   0
C12   1   -0.074739    0.334835    0.309135    11.00000    0.03927    0.05927 =
         0.02844   -0.00177    0.00687   -0.00483
AFIX  43
H12   2   -0.137541    0.320644    0.334276    11.00000   -1.20000
AFIX   0
C13   1   -0.079879    0.380991    0.290576    11.00000    0.03822    0.05766 =
         0.04048   -0.00743    0.01207    0.00931
AFIX  43
H13   2   -0.146812    0.398423    0.302251    11.00000   -1.20000
AFIX   0
C14   1    0.012293    0.402208    0.254867    11.00000    0.03986    0.03975 =
         0.03543   -0.00597    0.00705    0.00807
AFIX  43
H14   2    0.008639    0.434135    0.242780    11.00000   -1.20000
AFIX   0
C15   1    0.128739    0.412238    0.028198    11.00000    0.02201    0.02565 =
         0.02373   -0.00357   -0.00108   -0.00123
C16   1   -0.056052    0.433381    0.002992    11.00000    0.02531    0.02362 =
         0.02588   -0.00250   -0.00203   -0.00093
C17   1    0.142747    0.434556   -0.043068    11.00000    0.02331    0.02666 =
         0.02660   -0.00144   -0.00283   -0.00051
C18   1   -0.181320    0.438392    0.015282    11.00000    0.02367    0.02371 =
         0.03171   -0.00553   -0.00363    0.00077
C19   1   -0.223651    0.420378    0.085534    11.00000    0.02524    0.02477 =
         0.03393   -0.00240   -0.00270   -0.00055
AFIX  43
H19   2   -0.171359    0.406101    0.124646    11.00000   -1.20000
AFIX   0
C20   1   -0.341619    0.423236    0.098456    11.00000    0.02821    0.02905 =
         0.04004   -0.00632    0.00322   -0.00366
AFIX  43
H20   2   -0.369806    0.411201    0.146647    11.00000   -1.20000
AFIX   0
C21   1   -0.418358    0.443511    0.041544    11.00000    0.02341    0.03453 =
         0.04576   -0.01050   -0.00190    0.00166
AFIX  43
H21   2   -0.499541    0.444589    0.049847    11.00000   -1.20000
AFIX   0
C22   1   -0.377255    0.462145   -0.027163    11.00000    0.02910    0.03710 =
         0.04015   -0.00731   -0.00850    0.00935
AFIX  43
H22   2   -0.430287    0.476518   -0.065686    11.00000   -1.20000
AFIX   0
C23   1   -0.258654    0.460194   -0.040965    11.00000    0.03082    0.03281 =
         0.03124   -0.00339   -0.00357    0.00425
AFIX  43
H23   2   -0.230703    0.473564   -0.088171    11.00000   -1.20000
AFIX   0
C24   1    0.251502    0.442696   -0.085763    11.00000    0.02727    0.03379 =
         0.02990    0.00365    0.00049   -0.00222
AFIX 137
H24A  2    0.254855    0.420853   -0.130460    11.00000   -1.20000
H24B  2    0.319968    0.438400   -0.047983    11.00000   -1.20000
H24C  2    0.251058    0.474176   -0.106866    11.00000   -1.20000
AFIX   0
C25   1    0.334045    0.344732   -0.014511    11.00000    0.02236    0.02302 =
         0.02504   -0.00029    0.00150    0.00031
C26   1    0.456937    0.329287   -0.108609    11.00000    0.02293    0.02628 =
         0.02518   -0.00007   -0.00126   -0.00127
C27   1    0.253448    0.327393   -0.071212    11.00000    0.02343    0.02870 =
         0.02403   -0.00294    0.00287   -0.00040
C28   1    0.568285    0.326003   -0.147566    11.00000    0.02618    0.02634 =
         0.02604    0.00102    0.00281    0.00133
C29   1    0.664853    0.350395   -0.114882    11.00000    0.02635    0.03288 =
         0.02851   -0.00183    0.00096    0.00016
AFIX  43
H29   2    0.657540    0.369090   -0.068607    11.00000   -1.20000
AFIX   0
C30   1    0.771530    0.347572   -0.149424    11.00000    0.02693    0.04122 =
         0.03804   -0.00112    0.00497   -0.00193
AFIX  43
H30   2    0.836976    0.364184   -0.126556    11.00000   -1.20000
AFIX   0
C31   1    0.782880    0.320752   -0.216796    11.00000    0.03298    0.04371 =
         0.04587   -0.00213    0.01665   -0.00191
AFIX  43
H31   2    0.856221    0.318666   -0.240059    11.00000   -1.20000
AFIX   0
C32   1    0.687730    0.296952   -0.250409    11.00000    0.04564    0.04479 =
         0.03987   -0.01300    0.01718   -0.00364
AFIX  43
H32   2    0.695436    0.278918   -0.297428    11.00000   -1.20000
AFIX   0
C33   1    0.580619    0.299145   -0.216016    11.00000    0.03399    0.03822 =
         0.03422   -0.00721    0.00620   -0.00641
AFIX  43
H33   2    0.515698    0.282331   -0.239151    11.00000   -1.20000
AFIX   0
C34   1    0.124308    0.319798   -0.069012    11.00000    0.02518    0.03635 =
         0.03368   -0.00817    0.00182   -0.00573
AFIX 137
H34A  2    0.103249    0.318774   -0.012845    11.00000   -1.20000
H34B  2    0.103017    0.290609   -0.095583    11.00000   -1.20000
H34C  2    0.082237    0.345045   -0.097170    11.00000   -1.20000
AFIX   0
C35   1   -0.005554    0.356567    0.621685    11.00000    0.01811    0.02713 =
         0.02106   -0.00140    0.00082   -0.00023
C36   1   -0.105172    0.351176    0.573640    11.00000    0.01853    0.02869 =
         0.02231   -0.00248    0.00196   -0.00211
C37   1   -0.141587    0.302252    0.561403    11.00000    0.02240    0.02866 =
         0.02480   -0.00296    0.00036   -0.00175
C38   1   -0.242196    0.286367    0.518670    11.00000    0.02799    0.03282 =
         0.03315   -0.00290   -0.00731   -0.00263
AFIX  43
H38   2   -0.295864    0.307343    0.492610    11.00000   -1.20000
AFIX   0
C39   1   -0.262724    0.239208    0.514820    11.00000    0.03306    0.03721 =
         0.04433   -0.00456   -0.01347   -0.00897
AFIX  43
H39   2   -0.331845    0.228107    0.486598    11.00000   -1.20000
AFIX   0
C40   1   -0.184326    0.208134    0.551340    11.00000    0.04218    0.02901 =
         0.04209   -0.00323   -0.00858   -0.00973
AFIX  43
H40   2   -0.200142    0.176087    0.548080    11.00000   -1.20000
AFIX   0
C41   1   -0.082665    0.223716    0.592707    11.00000    0.03380    0.03081 =
         0.03018    0.00137   -0.00329   -0.00189
AFIX  43
H41   2   -0.027783    0.202530    0.616844    11.00000   -1.20000
AFIX   0
C42   1   -0.062521    0.270707    0.598226    11.00000    0.02402    0.02918 =
         0.02265   -0.00191    0.00007   -0.00317
C43   1    0.181070    0.293609    0.583144    11.00000    0.02329    0.02362 =
         0.02745   -0.00278    0.00043    0.00077
C44   1    0.166761    0.297141    0.499262    11.00000    0.02689    0.03914 =
         0.02883   -0.00081   -0.00169    0.00298
AFIX  43
H44   2    0.091508    0.302971    0.473864    11.00000   -1.20000
AFIX   0
C45   1    0.262242    0.292147    0.453118    11.00000    0.03854    0.04496 =
         0.02838   -0.00218    0.00505    0.00350
AFIX  43
H45   2    0.252142    0.294397    0.396062    11.00000   -1.20000
AFIX   0
C46   1    0.372188    0.283906    0.489595    11.00000    0.03258    0.03584 =
         0.04078   -0.00531    0.01110    0.00290
AFIX  43
H46   2    0.437464    0.280541    0.457703    11.00000   -1.20000
AFIX   0
C47   1    0.386785    0.280592    0.572270    11.00000    0.02567    0.03600 =
         0.04252   -0.00240   -0.00190    0.00641
AFIX  43
H47   2    0.462431    0.275114    0.597321    11.00000   -1.20000
AFIX   0
C48   1    0.292007    0.285186    0.619179    11.00000    0.02748    0.03476 =
         0.02806   -0.00293   -0.00228    0.00353
AFIX  43
H48   2    0.302793    0.282575    0.676160    11.00000   -1.20000
AFIX   0
C49   1    0.049471    0.398409    0.654965    11.00000    0.01732    0.02719 =
         0.02065    0.00011   -0.00048   -0.00086
C50   1    0.210599    0.436483    0.696385    11.00000    0.02074    0.02548 =
         0.02107    0.00048   -0.00023   -0.00087
C51   1   -0.004379    0.436840    0.683047    11.00000    0.01944    0.02684 =
         0.02430   -0.00170   -0.00105   -0.00058
C52   1    0.335069    0.446090    0.716151    11.00000    0.02011    0.03188 =
         0.02091    0.00112   -0.00016   -0.00349
C53   1    0.417848    0.411974    0.705523    11.00000    0.02200    0.03245 =
         0.02707    0.00123   -0.00129   -0.00225
AFIX  43
H53   2    0.393626    0.382889    0.684390    11.00000   -1.20000
AFIX   0
C54   1    0.535679    0.420138    0.725596    11.00000    0.02137    0.04216 =
         0.03074    0.00416   -0.00034    0.00191
AFIX  43
H54   2    0.591829    0.396855    0.717375    11.00000   -1.20000
AFIX   0
C55   1    0.571098    0.462141    0.757516    11.00000    0.02037    0.05442 =
         0.02912    0.00156   -0.00379   -0.00832
AFIX  43
H55   2    0.651551    0.467569    0.771820    11.00000   -1.20000
AFIX   0
C56   1    0.489865    0.496266    0.768691    11.00000    0.03014    0.04354 =
         0.03088   -0.00574   -0.00110   -0.01443
AFIX  43
H56   2    0.514714    0.525099    0.790589    11.00000   -1.20000
AFIX   0
C57   1    0.371956    0.488619    0.748050    11.00000    0.02536    0.03434 =
         0.02871   -0.00266   -0.00030   -0.00335
AFIX  43
H57   2    0.316444    0.512240    0.755588    11.00000   -1.20000
AFIX   0
C58   1   -0.131017    0.448196    0.688026    11.00000    0.02035    0.03810 =
         0.03659   -0.01080   -0.00111    0.00434
AFIX 137
H58A  2   -0.175189    0.419861    0.695850    11.00000   -1.20000
H58B  2   -0.160595    0.463165    0.637926    11.00000   -1.20000
H58C  2   -0.140228    0.469000    0.733565    11.00000   -1.20000
AFIX   0
C59   1   -0.171194    0.388282    0.531094    11.00000    0.01656    0.02912 =
         0.02431   -0.00501   -0.00215   -0.00232
C60   1   -0.337208    0.421817    0.486534    11.00000    0.02039    0.02980 =
         0.02547   -0.00112   -0.00051   -0.00111
C61   1   -0.123280    0.422761    0.487590    11.00000    0.01983    0.03179 =
         0.02677    0.00017   -0.00280   -0.00003
C62   1   -0.462958    0.429793    0.472037    11.00000    0.01964    0.03277 =
         0.02465   -0.00183   -0.00069   -0.00044
C63   1   -0.541237    0.401190    0.507682    11.00000    0.02299    0.03339 =
         0.02828    0.00060    0.00054    0.00091
AFIX  43
H63   2   -0.513088    0.376952    0.542049    11.00000   -1.20000
AFIX   0
C64   1   -0.660936    0.407860    0.493291    11.00000    0.02160    0.04325 =
         0.03526    0.00098    0.00607   -0.00287
AFIX  43
H64   2   -0.714575    0.388629    0.518662    11.00000   -1.20000
AFIX   0
C65   1   -0.701476    0.442402    0.442188    11.00000    0.01926    0.05034 =
         0.03976   -0.00088    0.00337    0.00336
AFIX  43
H65   2   -0.783288    0.446366    0.431322    11.00000   -1.20000
AFIX   0
C66   1   -0.624924    0.471219    0.406710    11.00000    0.02722    0.04714 =
         0.04154    0.01019    0.00089    0.00829
AFIX  43
H66   2   -0.653695    0.495096    0.371768    11.00000   -1.20000
AFIX   0
C67   1   -0.505437    0.465292    0.422139    11.00000    0.02411    0.04101 =
         0.03621    0.00793    0.00241    0.00021
AFIX  43
H67   2   -0.452362    0.485559    0.398537    11.00000   -1.20000
AFIX   0
C68   1    0.001743    0.433038    0.474477    11.00000    0.02194    0.04020 =
         0.03270    0.00531   -0.00106   -0.00336
AFIX 137
H68A  2    0.007123    0.447114    0.421275    11.00000   -1.20000
H68B  2    0.047043    0.404426    0.477327    11.00000   -1.20000
H68C  2    0.033098    0.454318    0.516227    11.00000   -1.20000
AFIX   0
HKLF 4
 
REM  BPPO-2PTA
REM R1 =  0.0395 for   10218 Fo > 4sig(Fo)  and  0.0528 for all   12666 data
REM    725 parameters refined using      0 restraints
 
END  
     
WGHT      0.0487      1.9910 

REM Instructions for potential hydrogen bonds
EQIV $1 -x, -y+1, -z+1
HTAB C14 S3_$1
EQIV $2 x, y, z+1
HTAB C48 S2_$2
HTAB C58 O1_$1

REM Highest difference peak  0.398,  deepest hole -0.305,  1-sigma level  0.052
Q1    1   0.0905  0.4708  0.6546  11.00000  0.05    0.40
Q2    1   0.1566  0.3853  0.2053  11.00000  0.05    0.38
Q3    1   0.2872  0.3192 -0.1087  11.00000  0.05    0.34
Q4    1   0.2764  0.4443  0.7006  11.00000  0.05    0.32
Q5    1   0.0394  0.4576  0.6964  11.00000  0.05    0.32
Q6    1  -0.1427  0.3706  0.5563  11.00000  0.05    0.32
Q7    1   0.2951  0.3880  0.2013  11.00000  0.05    0.31
Q8    1  -0.3016  0.4375  0.4595  11.00000  0.05    0.31
Q9    1   0.1363  0.2958  0.6156  11.00000  0.05    0.31
Q10   1  -0.2101  0.4653  0.5551  11.00000  0.05    0.31
Q11   1  -0.0368  0.4447 -0.0385  11.00000  0.05    0.31
Q12   1   0.3549  0.3577  0.1006  11.00000  0.05    0.30
Q13   1   0.3220  0.3557  0.0240  11.00000  0.05    0.30
Q14   1  -0.2779  0.4346  0.0971  11.00000  0.05    0.29
Q15   1   0.0210  0.3324  0.6294  11.00000  0.05    0.29
Q16   1   0.5729  0.3181 -0.1791  11.00000  0.05    0.28
Q17   1   0.3226  0.3518 -0.1528  11.00000  0.05    0.28
Q18   1   0.3579  0.4633  0.7378  11.00000  0.05    0.28
Q19   1  -0.0022  0.2798  0.6174  11.00000  0.05    0.28
Q20   1   0.1777  0.4557  0.7047  11.00000  0.05    0.27
;

loop_
_symmetry_equiv_pos_site_id
_space_group_symop_operation_xyz
1 +X,+Y,+Z
2 -X,1/2+Y,1/2-Z
3 -X,-Y,-Z
4 +X,1/2-Y,1/2+Z

loop_
_atom_site_label
_atom_site_type_symbol
_atom_site_fract_x
_atom_site_fract_y
_atom_site_fract_z
_atom_site_U_iso_or_equiv
_atom_site_adp_type
_atom_site_occupancy
_atom_site_site_symmetry_multiplicity
_atom_site_calc_flag
_atom_site_refinement_flags
S1 S 0.00853(4) 0.45529(2) -0.08058(3) 0.02800(10) Uani 1 4 d .
S2 S 0.32439(4) 0.31222(2) -0.15581(3) 0.02808(10) Uani 1 4 d .
S3 S 0.10157(4) 0.47515(2) 0.71918(3) 0.02564(10) Uani 1 4 d .
S4 S -0.23395(4) 0.45636(2) 0.44376(3) 0.02956(11) Uani 1 4 d .
P1 P 0.22474(4) 0.40635(2) 0.18816(3) 0.02580(10) Uani 1 4 d .
P2 P 0.06024(4) 0.30110(2) 0.64664(3) 0.02297(10) Uani 1 4 d .
O1 O 0.22433(11) 0.45651(4) 0.20456(8) 0.0343(3) Uani 1 4 d .
O2 O 0.09233(11) 0.29142(4) 0.73283(7) 0.0294(3) Uani 1 4 d .
N1 N 0.01647(12) 0.41212(5) 0.05404(8) 0.0244(3) Uani 1 4 d .
N2 N 0.44882(12) 0.34537(5) -0.03584(8) 0.0238(3) Uani 1 4 d .
N3 N 0.17101(11) 0.39838(5) 0.66424(8) 0.0222(3) Uani 1 4 d .
N4 N -0.29215(12) 0.38794(5) 0.53004(8) 0.0245(3) Uani 1 4 d .
C1 C 0.21942(14) 0.39100(6) 0.08215(10) 0.0235(3) Uani 1 4 d .
C2 C 0.31076(14) 0.36337(6) 0.06579(10) 0.0235(3) Uani 1 4 d .
C3 C 0.39186(14) 0.35346(6) 0.13814(10) 0.0246(3) Uani 1 4 d .
C4 C 0.49258(15) 0.32678(6) 0.14117(11) 0.0288(4) Uani 1 4 d .
C5 C 0.55805(17) 0.32163(7) 0.21444(12) 0.0347(4) Uani 1 4 d .
C6 C 0.52344(17) 0.34233(7) 0.28432(12) 0.0375(4) Uani 1 4 d .
C7 C 0.42197(17) 0.36849(7) 0.28224(11) 0.0340(4) Uani 1 4 d .
C8 C 0.35752(15) 0.37420(6) 0.20924(11) 0.0277(4) Uani 1 4 d .
C9 C 0.11012(15) 0.37666(6) 0.23678(10) 0.0276(4) Uani 1 4 d .
C10 C 0.11378(17) 0.33003(7) 0.25449(11) 0.0322(4) Uani 1 4 d .
C11 C 0.02149(19) 0.30917(7) 0.29127(12) 0.0390(5) Uani 1 4 d .
C12 C -0.07474(19) 0.33483(8) 0.30913(12) 0.0421(5) Uani 1 4 d .
C13 C -0.07988(19) 0.38099(8) 0.29058(13) 0.0450(5) Uani 1 4 d .
C14 C 0.01229(18) 0.40221(7) 0.25487(12) 0.0381(4) Uani 1 4 d .
C15 C 0.12874(14) 0.41224(6) 0.02820(10) 0.0239(3) Uani 1 4 d .
C16 C -0.05605(15) 0.43338(6) 0.00299(10) 0.0251(3) Uani 1 4 d .
C17 C 0.14275(15) 0.43456(6) -0.04307(10) 0.0257(3) Uani 1 4 d .
C18 C -0.18132(15) 0.43839(6) 0.01528(11) 0.0266(4) Uani 1 4 d .
C19 C -0.22365(15) 0.42038(6) 0.08553(11) 0.0282(4) Uani 1 4 d .
C20 C -0.34162(16) 0.42324(6) 0.09846(12) 0.0324(4) Uani 1 4 d .
C21 C -0.41836(16) 0.44351(7) 0.04154(12) 0.0348(4) Uani 1 4 d .
C22 C -0.37726(17) 0.46214(7) -0.02716(12) 0.0359(4) Uani 1 4 d .
C23 C -0.25865(16) 0.46019(6) -0.04096(12) 0.0319(4) Uani 1 4 d .
C24 C 0.25150(15) 0.44270(7) -0.08576(11) 0.0304(4) Uani 1 4 d .
C25 C 0.33404(14) 0.34473(6) -0.01451(10) 0.0235(3) Uani 1 4 d .
C26 C 0.45694(15) 0.32929(6) -0.10861(10) 0.0249(3) Uani 1 4 d .
C27 C 0.25345(15) 0.32739(6) -0.07121(10) 0.0253(4) Uani 1 4 d .
C28 C 0.56829(15) 0.32600(6) -0.14757(10) 0.0261(4) Uani 1 4 d .
C29 C 0.66485(15) 0.35039(6) -0.11488(11) 0.0293(4) Uani 1 4 d .
C30 C 0.77153(16) 0.34757(7) -0.14942(12) 0.0353(4) Uani 1 4 d .
C31 C 0.78288(18) 0.32075(7) -0.21680(13) 0.0402(5) Uani 1 4 d .
C32 C 0.68773(19) 0.29695(7) -0.25041(13) 0.0428(5) Uani 1 4 d .
C33 C 0.58062(17) 0.29915(7) -0.21602(12) 0.0353(4) Uani 1 4 d .
C34 C 0.12431(15) 0.31980(7) -0.06901(12) 0.0317(4) Uani 1 4 d .
C35 C -0.00555(14) 0.35657(6) 0.62169(10) 0.0221(3) Uani 1 4 d .
C36 C -0.10517(14) 0.35118(6) 0.57364(10) 0.0231(3) Uani 1 4 d .
C37 C -0.14159(15) 0.30225(6) 0.56140(10) 0.0253(3) Uani 1 4 d .
C38 C -0.24220(16) 0.28637(7) 0.51867(11) 0.0317(4) Uani 1 4 d .
C39 C -0.26272(17) 0.23921(7) 0.51482(13) 0.0389(5) Uani 1 4 d .
C40 C -0.18433(18) 0.20813(7) 0.55134(13) 0.0383(5) Uani 1 4 d .
C41 C -0.08266(17) 0.22372(6) 0.59271(11) 0.0318(4) Uani 1 4 d .
C42 C -0.06252(15) 0.27071(6) 0.59823(10) 0.0253(3) Uani 1 4 d .
C43 C 0.18107(15) 0.29361(6) 0.58314(10) 0.0248(3) Uani 1 4 d .
C44 C 0.16676(16) 0.29714(7) 0.49926(11) 0.0318(4) Uani 1 4 d .
C45 C 0.26224(18) 0.29215(7) 0.45312(12) 0.0372(4) Uani 1 4 d .
C46 C 0.37219(17) 0.28391(7) 0.48959(12) 0.0360(4) Uani 1 4 d .
C47 C 0.38678(16) 0.28059(7) 0.57227(12) 0.0349(4) Uani 1 4 d .
C48 C 0.29201(16) 0.28519(6) 0.61918(11) 0.0303(4) Uani 1 4 d .
C49 C 0.04947(14) 0.39841(6) 0.65496(10) 0.0218(3) Uani 1 4 d .
C50 C 0.21060(14) 0.43648(6) 0.69639(10) 0.0225(3) Uani 1 4 d .
C51 C -0.00438(14) 0.43684(6) 0.68305(10) 0.0236(3) Uani 1 4 d .
C52 C 0.33507(14) 0.44609(6) 0.71615(10) 0.0244(3) Uani 1 4 d .
C53 C 0.41785(15) 0.41197(6) 0.70552(10) 0.0273(4) Uani 1 4 d .
C54 C 0.53568(15) 0.42014(7) 0.72560(11) 0.0315(4) Uani 1 4 d .
C55 C 0.57110(16) 0.46214(7) 0.75752(11) 0.0349(4) Uani 1 4 d .
C56 C 0.48987(16) 0.49627(7) 0.76869(11) 0.0350(4) Uani 1 4 d .
C57 C 0.37196(15) 0.48862(6) 0.74805(11) 0.0296(4) Uani 1 4 d .
C58 C -0.13102(15) 0.44820(7) 0.68803(12) 0.0318(4) Uani 1 4 d .
C59 C -0.17119(14) 0.38828(6) 0.53109(10) 0.0235(3) Uani 1 4 d .
C60 C -0.33721(14) 0.42182(6) 0.48653(10) 0.0253(3) Uani 1 4 d .
C61 C -0.12328(14) 0.42276(6) 0.48759(10) 0.0263(4) Uani 1 4 d .
C62 C -0.46296(14) 0.42979(6) 0.47204(10) 0.0258(4) Uani 1 4 d .
C63 C -0.54124(15) 0.40119(6) 0.50768(11) 0.0283(4) Uani 1 4 d .
C64 C -0.66094(15) 0.40786(7) 0.49329(12) 0.0332(4) Uani 1 4 d .
C65 C -0.70148(16) 0.44240(7) 0.44219(12) 0.0364(4) Uani 1 4 d .
C66 C -0.62492(16) 0.47122(8) 0.40671(13) 0.0387(5) Uani 1 4 d .
C67 C -0.50544(16) 0.46529(7) 0.42214(12) 0.0338(4) Uani 1 4 d .
C68 C 0.00174(15) 0.43304(7) 0.47448(11) 0.0317(4) Uani 1 4 d .
H4 H 0.51667 0.3122 0.09388 0.0345 Uiso 1 4 calc R
H5 H 0.62744 0.30368 0.21655 0.0417 Uiso 1 4 calc R
H6 H 0.56928 0.33856 0.33362 0.0450 Uiso 1 4 calc R
H7 H 0.39704 0.38228 0.33001 0.0408 Uiso 1 4 calc R
H10 H 0.17946 0.31223 0.24151 0.0387 Uiso 1 4 calc R
H11 H 0.02488 0.27732 0.304 0.0467 Uiso 1 4 calc R
H12 H -0.13754 0.32064 0.33428 0.0505 Uiso 1 4 calc R
H13 H -0.14681 0.39842 0.30225 0.0540 Uiso 1 4 calc R
H14 H 0.00864 0.43413 0.24278 0.0458 Uiso 1 4 calc R
H19 H -0.17136 0.4061 0.12465 0.0338 Uiso 1 4 calc R
H20 H -0.36981 0.4112 0.14665 0.0389 Uiso 1 4 calc R
H21 H -0.49954 0.44459 0.04985 0.0417 Uiso 1 4 calc R
H22 H -0.43029 0.47652 -0.06569 0.0431 Uiso 1 4 calc R
H23 H -0.2307 0.47356 -0.08817 0.0382 Uiso 1 4 calc R
H24A H 0.25485 0.42085 -0.13046 0.0365 Uiso 1 4 calc R
H24B H 0.31997 0.4384 -0.04798 0.0365 Uiso 1 4 calc R
H24C H 0.25106 0.47418 -0.10687 0.0365 Uiso 1 4 calc R
H29 H 0.65754 0.36909 -0.06861 0.0351 Uiso 1 4 calc R
H30 H 0.83698 0.36418 -0.12656 0.0423 Uiso 1 4 calc R
H31 H 0.85622 0.31867 -0.24006 0.0483 Uiso 1 4 calc R
H32 H 0.69544 0.27892 -0.29743 0.0514 Uiso 1 4 calc R
H33 H 0.5157 0.28233 -0.23915 0.0424 Uiso 1 4 calc R
H34A H 0.10325 0.31877 -0.01285 0.0381 Uiso 1 4 calc R
H34B H 0.10302 0.29061 -0.09558 0.0381 Uiso 1 4 calc R
H34C H 0.08224 0.34504 -0.09717 0.0381 Uiso 1 4 calc R
H38 H -0.29586 0.30734 0.49261 0.0381 Uiso 1 4 calc R
H39 H -0.33185 0.22811 0.4866 0.0467 Uiso 1 4 calc R
H40 H -0.20014 0.17609 0.54808 0.0459 Uiso 1 4 calc R
H41 H -0.02778 0.20253 0.61684 0.0382 Uiso 1 4 calc R
H44 H 0.09151 0.30297 0.47386 0.0381 Uiso 1 4 calc R
H45 H 0.25214 0.2944 0.39606 0.0446 Uiso 1 4 calc R
H46 H 0.43746 0.28054 0.4577 0.0432 Uiso 1 4 calc R
H47 H 0.46243 0.27511 0.59732 0.0419 Uiso 1 4 calc R
H48 H 0.30279 0.28258 0.67616 0.0363 Uiso 1 4 calc R
H53 H 0.39363 0.38289 0.68439 0.0328 Uiso 1 4 calc R
H54 H 0.59183 0.39685 0.71738 0.0378 Uiso 1 4 calc R
H55 H 0.65155 0.46757 0.77182 0.0418 Uiso 1 4 calc R
H56 H 0.51471 0.5251 0.79059 0.0420 Uiso 1 4 calc R
H57 H 0.31644 0.51224 0.75559 0.0355 Uiso 1 4 calc R
H58A H -0.17519 0.41986 0.69585 0.0382 Uiso 1 4 calc R
H58B H -0.1606 0.46317 0.63793 0.0382 Uiso 1 4 calc R
H58C H -0.14023 0.469 0.73357 0.0382 Uiso 1 4 calc R
H63 H -0.51309 0.37695 0.54205 0.0339 Uiso 1 4 calc R
H64 H -0.71458 0.38863 0.51866 0.0398 Uiso 1 4 calc R
H65 H -0.78329 0.44637 0.43132 0.0437 Uiso 1 4 calc R
H66 H -0.65369 0.4951 0.37177 0.0464 Uiso 1 4 calc R
H67 H -0.45236 0.48556 0.39854 0.0405 Uiso 1 4 calc R
H68A H 0.00712 0.44711 0.42128 0.0381 Uiso 1 4 calc R
H68B H 0.04704 0.40443 0.47733 0.0381 Uiso 1 4 calc R
H68C H 0.0331 0.45432 0.51623 0.0381 Uiso 1 4 calc R

loop_
_atom_site_aniso_label
_atom_site_aniso_U_11
_atom_site_aniso_U_22
_atom_site_aniso_U_33
_atom_site_aniso_U_12
_atom_site_aniso_U_13
_atom_site_aniso_U_23
S1 0.0256(2) 0.0310(2) 0.0268(2) 0.00075(18) -0.00269(17) 0.00357(17)
S2 0.0243(2) 0.0354(2) 0.0243(2) -0.00305(18) 0.00019(17) -0.00640(18)
S3 0.0212(2) 0.0256(2) 0.0297(2) 0.00055(17) -0.00205(17) -0.00452(17)
S4 0.0203(2) 0.0348(2) 0.0333(2) -0.00089(18) -0.00016(18) 0.00836(19)
P1 0.0259(2) 0.0282(2) 0.0228(2) 0.00284(18) -0.00237(18) -0.00431(17)
P2 0.0193(2) 0.0264(2) 0.0227(2) -0.00110(17) -0.00246(17) -0.00100(17)
O1 0.0365(7) 0.0299(7) 0.0355(7) 0.0019(6) -0.0047(6) -0.0087(6)
O2 0.0271(6) 0.0356(7) 0.0248(6) -0.0033(5) -0.0031(5) 0.0014(5)
N1 0.0226(7) 0.0254(7) 0.0250(7) 0.0017(6) -0.0002(6) -0.0023(6)
N2 0.0208(7) 0.0265(7) 0.0238(7) 0.0001(6) -0.0000(6) -0.0018(6)
N3 0.0169(6) 0.0271(7) 0.0222(7) -0.0007(6) -0.0015(5) -0.0012(6)
N4 0.0188(7) 0.0293(8) 0.0249(7) -0.0015(6) -0.0018(6) -0.0011(6)
C1 0.0221(8) 0.0257(8) 0.0225(8) -0.0017(7) -0.0008(7) -0.0012(7)
C2 0.0215(8) 0.0242(8) 0.0244(8) -0.0031(7) -0.0008(7) -0.0008(7)
C3 0.0224(8) 0.0263(9) 0.0249(8) -0.0022(7) -0.0004(7) 0.0006(7)
C4 0.0272(9) 0.0290(9) 0.0298(9) 0.0006(7) -0.0001(7) 0.0004(7)
C5 0.0277(9) 0.0360(10) 0.0395(11) 0.0057(8) -0.0044(8) 0.0040(8)
C6 0.0329(10) 0.0474(12) 0.0307(10) 0.0036(9) -0.0091(8) 0.0040(9)
C7 0.0347(10) 0.0405(11) 0.0259(9) 0.0014(8) -0.0051(8) -0.0038(8)
C8 0.0249(8) 0.0303(9) 0.0274(9) 0.0017(7) -0.0024(7) -0.0025(7)
C9 0.0281(9) 0.0352(10) 0.0190(8) 0.0025(8) -0.0010(7) -0.0037(7)
C10 0.0321(10) 0.0370(10) 0.0272(9) 0.0049(8) -0.0015(8) -0.0024(8)
C11 0.0456(12) 0.0396(11) 0.0313(10) -0.0026(9) 0.0002(9) 0.0011(8)
C12 0.0393(11) 0.0593(14) 0.0284(10) -0.0048(10) 0.0069(9) -0.0018(9)
C13 0.0382(11) 0.0577(14) 0.0405(12) 0.0093(10) 0.0121(10) -0.0074(10)
C14 0.0399(11) 0.0398(11) 0.0354(11) 0.0081(9) 0.0070(9) -0.0060(9)
C15 0.0220(8) 0.0256(8) 0.0237(8) -0.0012(7) -0.0011(7) -0.0036(7)
C16 0.0253(8) 0.0236(8) 0.0259(9) -0.0009(7) -0.0020(7) -0.0025(7)
C17 0.0233(8) 0.0267(9) 0.0266(9) -0.0005(7) -0.0028(7) -0.0014(7)
C18 0.0237(8) 0.0237(8) 0.0317(9) 0.0008(7) -0.0036(7) -0.0055(7)
C19 0.0252(9) 0.0248(9) 0.0339(10) -0.0006(7) -0.0027(7) -0.0024(7)
C20 0.0282(9) 0.0290(9) 0.0400(11) -0.0037(8) 0.0032(8) -0.0063(8)
C21 0.0234(9) 0.0345(10) 0.0458(12) 0.0017(8) -0.0019(8) -0.0105(9)
C22 0.0291(10) 0.0371(11) 0.0401(11) 0.0094(8) -0.0085(8) -0.0073(8)
C23 0.0308(9) 0.0328(10) 0.0312(10) 0.0043(8) -0.0036(8) -0.0034(8)
C24 0.0273(9) 0.0338(10) 0.0299(9) -0.0022(8) 0.0005(7) 0.0037(8)
C25 0.0224(8) 0.0230(8) 0.0250(8) 0.0003(7) 0.0015(7) -0.0003(7)
C26 0.0229(8) 0.0263(9) 0.0252(9) -0.0013(7) -0.0013(7) -0.0001(7)
C27 0.0234(8) 0.0287(9) 0.0240(8) -0.0004(7) 0.0029(7) -0.0029(7)
C28 0.0262(9) 0.0263(9) 0.0260(9) 0.0013(7) 0.0028(7) 0.0010(7)
C29 0.0263(9) 0.0329(10) 0.0285(9) 0.0002(7) 0.0010(7) -0.0018(7)
C30 0.0269(9) 0.0412(11) 0.0380(11) -0.0019(8) 0.0050(8) -0.0011(9)
C31 0.0330(10) 0.0437(12) 0.0459(12) -0.0019(9) 0.0167(9) -0.0021(9)
C32 0.0456(12) 0.0448(12) 0.0399(12) -0.0036(10) 0.0172(10) -0.0130(9)
C33 0.0340(10) 0.0382(11) 0.0342(10) -0.0064(8) 0.0062(8) -0.0072(8)
C34 0.0252(9) 0.0364(10) 0.0337(10) -0.0057(8) 0.0018(8) -0.0082(8)
C35 0.0181(7) 0.0271(9) 0.0211(8) -0.0002(6) 0.0008(6) -0.0014(6)
C36 0.0185(8) 0.0287(9) 0.0223(8) -0.0021(7) 0.0020(6) -0.0025(7)
C37 0.0224(8) 0.0287(9) 0.0248(9) -0.0018(7) 0.0004(7) -0.0030(7)
C38 0.0280(9) 0.0328(10) 0.0331(10) -0.0026(8) -0.0073(8) -0.0029(8)
C39 0.0331(10) 0.0372(11) 0.0443(12) -0.0090(9) -0.0135(9) -0.0046(9)
C40 0.0422(11) 0.0290(10) 0.0421(11) -0.0097(9) -0.0086(9) -0.0032(8)
C41 0.0338(10) 0.0308(10) 0.0302(10) -0.0019(8) -0.0033(8) 0.0014(8)
C42 0.0240(8) 0.0292(9) 0.0227(8) -0.0032(7) 0.0001(7) -0.0019(7)
C43 0.0233(8) 0.0236(8) 0.0274(9) 0.0008(7) 0.0004(7) -0.0028(7)
C44 0.0269(9) 0.0391(11) 0.0288(9) 0.0030(8) -0.0017(8) -0.0008(8)
C45 0.0385(11) 0.0450(12) 0.0284(10) 0.0035(9) 0.0050(8) -0.0022(8)
C46 0.0326(10) 0.0358(10) 0.0408(11) 0.0029(8) 0.0111(9) -0.0053(9)
C47 0.0257(9) 0.0360(10) 0.0425(11) 0.0064(8) -0.0019(8) -0.0024(9)
C48 0.0275(9) 0.0348(10) 0.0281(9) 0.0035(8) -0.0023(7) -0.0029(8)
C49 0.0173(7) 0.0272(8) 0.0207(8) -0.0009(6) -0.0005(6) 0.0001(6)
C50 0.0207(8) 0.0255(8) 0.0211(8) -0.0009(7) -0.0002(6) 0.0005(6)
C51 0.0194(8) 0.0268(9) 0.0243(8) -0.0006(7) -0.0010(7) -0.0017(7)
C52 0.0201(8) 0.0319(9) 0.0209(8) -0.0035(7) -0.0002(7) 0.0011(7)
C53 0.0220(8) 0.0325(9) 0.0271(9) -0.0022(7) -0.0013(7) 0.0012(7)
C54 0.0214(8) 0.0422(11) 0.0307(10) 0.0019(8) -0.0003(7) 0.0042(8)
C55 0.0204(9) 0.0544(13) 0.0291(10) -0.0083(8) -0.0038(7) 0.0016(9)
C56 0.0301(10) 0.0435(11) 0.0309(10) -0.0144(9) -0.0011(8) -0.0057(8)
C57 0.0254(9) 0.0343(10) 0.0287(9) -0.0034(8) -0.0003(7) -0.0027(8)
C58 0.0204(8) 0.0381(10) 0.0366(10) 0.0043(8) -0.0011(7) -0.0108(8)
C59 0.0166(7) 0.0291(9) 0.0243(8) -0.0023(7) -0.0022(6) -0.0050(7)
C60 0.0204(8) 0.0298(9) 0.0255(9) -0.0011(7) -0.0005(7) -0.0011(7)
C61 0.0198(8) 0.0318(9) 0.0268(9) -0.0000(7) -0.0028(7) 0.0002(7)
C62 0.0196(8) 0.0328(9) 0.0246(8) -0.0004(7) -0.0007(7) -0.0018(7)
C63 0.0230(8) 0.0334(10) 0.0283(9) 0.0009(7) 0.0005(7) 0.0006(7)
C64 0.0216(8) 0.0432(11) 0.0353(10) -0.0029(8) 0.0061(8) 0.0010(8)
C65 0.0193(8) 0.0503(12) 0.0398(11) 0.0034(8) 0.0034(8) -0.0009(9)
C66 0.0272(10) 0.0471(12) 0.0415(11) 0.0083(9) 0.0009(8) 0.0102(9)
C67 0.0241(9) 0.0410(11) 0.0362(10) 0.0002(8) 0.0024(8) 0.0079(8)
C68 0.0219(8) 0.0402(11) 0.0327(10) -0.0034(8) -0.0011(7) 0.0053(8)

loop_
_atom_type_symbol
_atom_type_description
_atom_type_scat_dispersion_real
_atom_type_scat_dispersion_imag
_atom_type_scat_source
C C 0.0033 0.0016
;
International Tables for Crystallography
(Vol. C, Tables 4.2.6.8 and 6.1.1.4)
;
H H 0.0000 0.0000
;
International Tables for Crystallography
(Vol. C, Table 6.1.1.4)
;
O O 0.0106 0.0060
;
International Tables for Crystallography
(Vol. C, Tables 4.2.6.8 and 6.1.1.4)
;
N N 0.0061 0.0033
;
International Tables for Crystallography
(Vol. C, Tables 4.2.6.8 and 6.1.1.4)
;
S S 0.1246 0.1234
;
International Tables for Crystallography
(Vol. C, Tables 4.2.6.8 and 6.1.1.4)
;
P P 0.1023 0.0942
;
International Tables for Crystallography
(Vol. C, Tables 4.2.6.8 and 6.1.1.4)
;

loop_
_geom_angle_atom_site_label_1
_geom_angle_atom_site_label_2
_geom_angle_atom_site_label_3
_geom_angle
_geom_angle_publ_flag
C16 S1 C17 89.98(8) yes
C26 S2 C27 90.23(8) yes
C50 S3 C51 90.35(8) yes
C60 S4 C61 90.09(8) yes
O1 P1 C1 114.82(8) yes
O1 P1 C8 119.17(8) yes
O1 P1 C9 112.10(8) yes
C1 P1 C8 92.01(8) yes
C1 P1 C9 109.76(8) yes
C8 P1 C9 107.16(8) yes
O2 P2 C35 117.51(8) yes
O2 P2 C42 118.31(8) yes
O2 P2 C43 112.98(8) yes
C35 P2 C42 91.91(8) yes
C35 P2 C43 107.21(8) yes
C42 P2 C43 106.57(8) yes
C15 N1 C16 111.27(14) yes
C25 N2 C26 111.06(14) yes
C49 N3 C50 111.41(14) yes
C59 N4 C60 111.09(14) yes
P1 C1 C2 111.23(12) yes
P1 C1 C15 117.91(12) yes
C2 C1 C15 130.61(16) yes
C1 C2 C3 113.43(15) yes
C1 C2 C25 125.64(15) yes
C3 C2 C25 120.92(14) yes
C2 C3 C4 127.33(16) yes
C2 C3 C8 113.51(14) yes
C4 C3 C8 119.16(15) yes
C3 C4 C5 119.29(17) yes
C4 C5 C6 121.09(18) yes
C5 C6 C7 120.11(18) yes
C6 C7 C8 118.93(18) yes
P1 C8 C3 109.82(12) yes
P1 C8 C7 128.77(15) yes
C3 C8 C7 121.41(16) yes
P1 C9 C10 123.31(14) yes
P1 C9 C14 117.43(14) yes
C10 C9 C14 119.23(17) yes
C9 C10 C11 120.31(18) yes
C10 C11 C12 119.94(19) yes
C11 C12 C13 120.1(2) yes
C12 C13 C14 120.4(2) yes
C9 C14 C13 120.02(19) yes
N1 C15 C1 116.49(14) yes
N1 C15 C17 115.75(15) yes
C1 C15 C17 127.65(15) yes
S1 C16 N1 114.03(13) yes
S1 C16 C18 123.10(13) yes
N1 C16 C18 122.87(16) yes
S1 C17 C15 108.94(13) yes
S1 C17 C24 121.59(13) yes
C15 C17 C24 129.45(16) yes
C16 C18 C19 118.39(15) yes
C16 C18 C23 122.27(17) yes
C19 C18 C23 119.33(16) yes
C18 C19 C20 120.26(16) yes
C19 C20 C21 120.22(18) yes
C20 C21 C22 119.98(18) yes
C21 C22 C23 120.78(18) yes
C18 C23 C22 119.38(18) yes
N2 C25 C2 117.16(14) yes
N2 C25 C27 115.91(15) yes
C2 C25 C27 126.92(15) yes
S2 C26 N2 114.04(13) yes
S2 C26 C28 122.75(12) yes
N2 C26 C28 123.21(15) yes
S2 C27 C25 108.75(13) yes
S2 C27 C34 120.05(13) yes
C25 C27 C34 131.19(16) yes
C26 C28 C29 118.98(15) yes
C26 C28 C33 122.20(16) yes
C29 C28 C33 118.82(17) yes
C28 C29 C30 120.49(17) yes
C29 C30 C31 120.20(18) yes
C30 C31 C32 119.9(2) yes
C31 C32 C33 120.5(2) yes
C28 C33 C32 120.09(18) yes
P2 C35 C36 110.60(13) yes
P2 C35 C49 119.36(12) yes
C36 C35 C49 130.03(16) yes
C35 C36 C37 113.99(15) yes
C35 C36 C59 125.70(16) yes
C37 C36 C59 120.19(14) yes
C36 C37 C38 126.88(16) yes
C36 C37 C42 113.40(14) yes
C38 C37 C42 119.71(16) yes
C37 C38 C39 118.80(17) yes
C38 C39 C40 121.30(18) yes
C39 C40 C41 120.16(18) yes
C40 C41 C42 118.97(17) yes
P2 C42 C37 109.69(13) yes
P2 C42 C41 129.26(14) yes
C37 C42 C41 121.03(16) yes
P2 C43 C44 121.98(13) yes
P2 C43 C48 118.89(13) yes
C44 C43 C48 119.11(16) yes
C43 C44 C45 120.01(17) yes
C44 C45 C46 120.39(18) yes
C45 C46 C47 119.79(19) yes
C46 C47 C48 120.48(17) yes
C43 C48 C47 120.21(17) yes
N3 C49 C35 116.43(15) yes
N3 C49 C51 115.59(15) yes
C35 C49 C51 127.84(15) yes
S3 C50 N3 113.83(12) yes
S3 C50 C52 121.92(13) yes
N3 C50 C52 124.18(15) yes
S3 C51 C49 108.77(12) yes
S3 C51 C58 120.07(13) yes
C49 C51 C58 131.14(16) yes
C50 C52 C53 119.73(15) yes
C50 C52 C57 121.14(15) yes
C53 C52 C57 119.10(15) yes
C52 C53 C54 120.48(16) yes
C53 C54 C55 119.96(17) yes
C54 C55 C56 120.19(17) yes
C55 C56 C57 120.31(18) yes
C52 C57 C56 119.95(16) yes
N4 C59 C36 118.89(15) yes
N4 C59 C61 115.70(15) yes
C36 C59 C61 125.31(15) yes
S4 C60 N4 113.98(12) yes
S4 C60 C62 122.03(13) yes
N4 C60 C62 123.96(15) yes
S4 C61 C59 109.14(12) yes
S4 C61 C68 120.73(13) yes
C59 C61 C68 130.12(16) yes
C60 C62 C63 119.55(15) yes
C60 C62 C67 121.15(16) yes
C63 C62 C67 119.29(15) yes
C62 C63 C64 120.16(16) yes
C63 C64 C65 119.80(18) yes
C64 C65 C66 120.72(17) yes
C65 C66 C67 119.69(19) yes
C62 C67 C66 120.30(18) yes
C3 C4 H4 120.363 no
C5 C4 H4 120.351 no
C4 C5 H5 119.449 no
C6 C5 H5 119.457 no
C5 C6 H6 119.939 no
C7 C6 H6 119.954 no
C6 C7 H7 120.535 no
C8 C7 H7 120.530 no
C9 C10 H10 119.832 no
C11 C10 H10 119.856 no
C10 C11 H11 120.023 no
C12 C11 H11 120.034 no
C11 C12 H12 119.954 no
C13 C12 H12 119.943 no
C12 C13 H13 119.815 no
C14 C13 H13 119.810 no
C9 C14 H14 119.982 no
C13 C14 H14 119.998 no
C18 C19 H19 119.876 no
C20 C19 H19 119.860 no
C19 C20 H20 119.891 no
C21 C20 H20 119.890 no
C20 C21 H21 120.005 no
C22 C21 H21 120.017 no
C21 C22 H22 119.616 no
C23 C22 H22 119.604 no
C18 C23 H23 120.313 no
C22 C23 H23 120.311 no
C17 C24 H24A 109.464 no
C17 C24 H24B 109.472 no
C17 C24 H24C 109.477 no
H24A C24 H24B 109.463 no
H24A C24 H24C 109.473 no
H24B C24 H24C 109.479 no
C28 C29 H29 119.766 no
C30 C29 H29 119.748 no
C29 C30 H30 119.910 no
C31 C30 H30 119.889 no
C30 C31 H31 120.026 no
C32 C31 H31 120.044 no
C31 C32 H32 119.762 no
C33 C32 H32 119.775 no
C28 C33 H33 119.958 no
C32 C33 H33 119.956 no
C27 C34 H34A 109.475 no
C27 C34 H34B 109.465 no
C27 C34 H34C 109.480 no
H34A C34 H34B 109.459 no
H34A C34 H34C 109.483 no
H34B C34 H34C 109.464 no
C37 C38 H38 120.604 no
C39 C38 H38 120.595 no
C38 C39 H39 119.349 no
C40 C39 H39 119.348 no
C39 C40 H40 119.923 no
C41 C40 H40 119.920 no
C40 C41 H41 120.502 no
C42 C41 H41 120.527 no
C43 C44 H44 119.996 no
C45 C44 H44 119.993 no
C44 C45 H45 119.805 no
C46 C45 H45 119.801 no
C45 C46 H46 120.106 no
C47 C46 H46 120.103 no
C46 C47 H47 119.757 no
C48 C47 H47 119.761 no
C43 C48 H48 119.893 no
C47 C48 H48 119.900 no
C52 C53 H53 119.755 no
C54 C53 H53 119.764 no
C53 C54 H54 120.009 no
C55 C54 H54 120.030 no
C54 C55 H55 119.908 no
C56 C55 H55 119.898 no
C55 C56 H56 119.849 no
C57 C56 H56 119.842 no
C52 C57 H57 120.022 no
C56 C57 H57 120.028 no
C51 C58 H58A 109.460 no
C51 C58 H58B 109.474 no
C51 C58 H58C 109.473 no
H58A C58 H58B 109.470 no
H58A C58 H58C 109.474 no
H58B C58 H58C 109.476 no
C62 C63 H63 119.921 no
C64 C63 H63 119.922 no
C63 C64 H64 120.102 no
C65 C64 H64 120.097 no
C64 C65 H65 119.653 no
C66 C65 H65 119.630 no
C65 C66 H66 120.152 no
C67 C66 H66 120.153 no
C62 C67 H67 119.851 no
C66 C67 H67 119.847 no
C61 C68 H68A 109.471 no
C61 C68 H68B 109.470 no
C61 C68 H68C 109.477 no
H68A C68 H68B 109.464 no
H68A C68 H68C 109.478 no
H68B C68 H68C 109.467 no

loop_
_geom_bond_atom_site_label_1
_geom_bond_atom_site_label_2
_geom_bond_distance
_geom_bond_publ_flag
S1 C16 1.7374(18) yes
S1 C17 1.7294(17) yes
S2 C26 1.7354(17) yes
S2 C27 1.7273(18) yes
S3 C50 1.7410(18) yes
S3 C51 1.7259(17) yes
S4 C60 1.7393(18) yes
S4 C61 1.7237(17) yes
P1 O1 1.4836(13) yes
P1 C1 1.8147(17) yes
P1 C8 1.8003(18) yes
P1 C9 1.8066(18) yes
P2 O2 1.4822(13) yes
P2 C35 1.8165(18) yes
P2 C42 1.8048(17) yes
P2 C43 1.8088(18) yes
N1 C15 1.383(2) yes
N1 C16 1.304(2) yes
N2 C25 1.385(2) yes
N2 C26 1.306(2) yes
N3 C49 1.391(2) yes
N3 C50 1.299(2) yes
N4 C59 1.385(2) yes
N4 C60 1.308(2) yes
C1 C2 1.361(2) yes
C1 C15 1.464(2) yes
C2 C3 1.498(2) yes
C2 C25 1.481(2) yes
C3 C4 1.389(2) yes
C3 C8 1.406(3) yes
C4 C5 1.396(3) yes
C5 C6 1.389(3) yes
C6 C7 1.388(3) yes
C7 C8 1.388(3) yes
C9 C10 1.387(3) yes
C9 C14 1.394(3) yes
C10 C11 1.395(3) yes
C11 C12 1.380(3) yes
C12 C13 1.377(3) yes
C13 C14 1.390(3) yes
C15 C17 1.369(2) yes
C16 C18 1.471(2) yes
C17 C24 1.493(3) yes
C18 C19 1.396(3) yes
C18 C23 1.397(3) yes
C19 C20 1.385(3) yes
C20 C21 1.380(3) yes
C21 C22 1.375(3) yes
C22 C23 1.394(3) yes
C25 C27 1.371(2) yes
C26 C28 1.472(2) yes
C27 C34 1.499(2) yes
C28 C29 1.394(2) yes
C28 C33 1.395(3) yes
C29 C30 1.387(3) yes
C30 C31 1.378(3) yes
C31 C32 1.378(3) yes
C32 C33 1.389(3) yes
C35 C36 1.358(2) yes
C35 C49 1.462(2) yes
C36 C37 1.493(2) yes
C36 C59 1.471(2) yes
C37 C38 1.392(2) yes
C37 C42 1.401(2) yes
C38 C39 1.392(3) yes
C39 C40 1.386(3) yes
C40 C41 1.389(3) yes
C41 C42 1.387(2) yes
C43 C44 1.397(2) yes
C43 C48 1.391(2) yes
C44 C45 1.385(3) yes
C45 C46 1.383(3) yes
C46 C47 1.377(3) yes
C47 C48 1.385(3) yes
C49 C51 1.373(2) yes
C50 C52 1.469(2) yes
C51 C58 1.496(2) yes
C52 C53 1.392(2) yes
C52 C57 1.400(2) yes
C53 C54 1.390(2) yes
C54 C55 1.382(3) yes
C55 C56 1.381(3) yes
C56 C57 1.390(2) yes
C59 C61 1.372(2) yes
C60 C62 1.464(2) yes
C61 C68 1.494(2) yes
C62 C63 1.385(2) yes
C62 C67 1.392(3) yes
C63 C64 1.390(2) yes
C64 C65 1.376(3) yes
C65 C66 1.374(3) yes
C66 C67 1.387(3) yes
C4 H4 0.950 no
C5 H5 0.950 no
C6 H6 0.950 no
C7 H7 0.950 no
C10 H10 0.950 no
C11 H11 0.950 no
C12 H12 0.950 no
C13 H13 0.950 no
C14 H14 0.950 no
C19 H19 0.950 no
C20 H20 0.950 no
C21 H21 0.950 no
C22 H22 0.950 no
C23 H23 0.950 no
C24 H24A 0.980 no
C24 H24B 0.980 no
C24 H24C 0.980 no
C29 H29 0.950 no
C30 H30 0.950 no
C31 H31 0.950 no
C32 H32 0.950 no
C33 H33 0.950 no
C34 H34A 0.980 no
C34 H34B 0.980 no
C34 H34C 0.980 no
C38 H38 0.950 no
C39 H39 0.950 no
C40 H40 0.950 no
C41 H41 0.950 no
C44 H44 0.950 no
C45 H45 0.950 no
C46 H46 0.950 no
C47 H47 0.950 no
C48 H48 0.950 no
C53 H53 0.950 no
C54 H54 0.950 no
C55 H55 0.950 no
C56 H56 0.950 no
C57 H57 0.950 no
C58 H58A 0.980 no
C58 H58B 0.980 no
C58 H58C 0.980 no
C63 H63 0.950 no
C64 H64 0.950 no
C65 H65 0.950 no
C66 H66 0.950 no
C67 H67 0.950 no
C68 H68A 0.980 no
C68 H68B 0.980 no
C68 H68C 0.980 no

loop_
_geom_contact_atom_site_label_1
_geom_contact_atom_site_label_2
_geom_contact_distance
_geom_contact_publ_flag
_geom_contact_site_symmetry_2
S1 C23 3.1773(19) no .
S2 C33 3.187(2) no .
S3 C57 3.1286(18) no .
S4 C67 3.1190(19) no .
P1 N1 3.1608(14) no .
P2 N3 3.1058(15) no .
O1 N1 3.5792(18) no .
O1 C7 3.600(2) no .
O1 C14 3.060(2) no .
O1 C15 3.320(2) no .
O2 N3 3.4522(19) no .
O2 C41 3.564(2) no .
O2 C48 3.067(2) no .
O2 C49 3.392(2) no .
N1 C9 3.318(2) no .
N1 C14 3.354(2) no .
N1 C19 2.845(2) no .
N2 C3 3.015(2) no .
N2 C4 3.001(2) no .
N2 C29 2.882(2) no .
N3 C43 3.336(2) no .
N3 C53 2.893(2) no .
N4 C37 3.055(2) no .
N4 C38 3.016(2) no .
N4 C58 3.568(2) no .
N4 C63 2.880(2) no .
C1 C16 3.559(2) no .
C1 C24 3.212(3) no .
C1 C27 3.194(2) no .
C1 C34 3.380(3) no .
C2 C17 3.287(2) no .
C2 C24 3.449(3) no .
C2 C26 3.582(2) no .
C2 C34 3.249(2) no .
C3 C6 2.792(3) no .
C4 C7 2.806(3) no .
C4 C25 3.106(2) no .
C5 C8 2.756(3) no .
C8 C10 3.208(3) no .
C9 C12 2.784(3) no .
C10 C13 2.767(3) no .
C11 C14 2.772(3) no .
C15 C25 3.180(2) no .
C15 C27 3.342(2) no .
C15 C34 3.134(3) no .
C17 C25 3.422(2) no .
C17 C27 3.408(2) no .
C17 C34 3.369(3) no .
C18 C21 2.784(3) no .
C19 C22 2.765(3) no .
C20 C23 2.778(3) no .
C24 C25 3.203(3) no .
C24 C27 3.361(3) no .
C28 C31 2.787(3) no .
C29 C32 2.763(3) no .
C30 C33 2.770(3) no .
C35 C44 3.399(3) no .
C35 C50 3.559(2) no .
C35 C58 3.254(3) no .
C35 C61 3.177(2) no .
C35 C68 3.311(3) no .
C36 C51 3.250(2) no .
C36 C58 3.425(3) no .
C36 C60 3.588(2) no .
C36 C68 3.186(3) no .
C37 C40 2.783(3) no .
C38 C41 2.807(3) no .
C38 C59 3.076(3) no .
C39 C42 2.757(3) no .
C42 C44 3.282(3) no .
C43 C46 2.783(3) no .
C44 C47 2.767(3) no .
C45 C48 2.766(3) no .
C49 C59 3.167(2) no .
C49 C61 3.381(2) no .
C49 C68 3.177(2) no .
C51 C59 3.375(2) no .
C51 C61 3.463(2) no .
C51 C68 3.474(2) no .
C52 C55 2.786(2) no .
C53 C56 2.770(3) no .
C54 C57 2.778(3) no .
C58 C59 3.145(3) no .
C58 C61 3.419(3) no .
C62 C65 2.770(2) no .
C63 C66 2.769(3) no .
C64 C67 2.764(3) no .
S1 C16 3.5132(18) no 3_565
S2 O2 3.1958(13) no 1_554
O1 C55 3.360(2) no 3_666
O1 C56 3.552(2) no 3_666
O1 C58 3.501(2) no 3_566
O2 S2 3.1958(13) no 1_556
O2 C10 3.556(2) no 4_555
O2 C11 3.203(2) no 4_555
O2 C34 3.392(2) no 1_556
N2 C21 3.443(2) no 1_655
N3 C64 3.547(2) no 1_655
C4 C20 3.487(3) no 1_655
C4 C47 3.513(3) no 4_554
C10 O2 3.556(2) no 4_554
C11 O2 3.203(2) no 4_554
C11 C41 3.565(3) no 4_554
C13 C61 3.558(3) no .
C13 C68 3.483(3) no .
C16 S1 3.5132(18) no 3_565
C17 C23 3.582(2) no 3_565
C20 C4 3.487(3) no 1_455
C21 N2 3.443(2) no 1_455
C22 C24 3.591(3) no 3_565
C22 C55 3.589(3) no 1_454
C23 C17 3.582(2) no 3_565
C23 C24 3.520(3) no 3_565
C23 C29 3.511(2) no 1_455
C24 C22 3.591(3) no 3_565
C24 C23 3.520(3) no 3_565
C24 C52 3.491(3) no 1_554
C24 C57 3.438(3) no 1_554
C27 C45 3.499(3) no 4_554
C28 C54 3.460(3) no 1_554
C29 C23 3.511(2) no 1_655
C29 C39 3.447(3) no 4_654
C29 C40 3.589(3) no 4_654
C29 C54 3.580(3) no 1_554
C34 O2 3.392(2) no 1_554
C39 C29 3.447(3) no 4_455
C40 C29 3.589(3) no 4_455
C41 C11 3.565(3) no 4_555
C45 C27 3.499(3) no 4_555
C45 C64 3.530(3) no 1_655
C46 C63 3.558(3) no 1_655
C47 C4 3.513(3) no 4_555
C52 C24 3.491(3) no 1_556
C53 C63 3.367(2) no 1_655
C53 C64 3.585(3) no 1_655
C54 C28 3.460(3) no 1_556
C54 C29 3.580(3) no 1_556
C55 O1 3.360(2) no 3_666
C55 C22 3.589(3) no 1_656
C55 C66 3.436(3) no 3_566
C56 O1 3.552(2) no 3_666
C56 C66 3.519(3) no 3_566
C56 C67 3.379(3) no 3_566
C57 C24 3.438(3) no 1_556
C57 C67 3.565(3) no 3_566
C58 O1 3.501(2) no 3_566
C61 C13 3.558(3) no .
C62 C67 3.551(3) no 3_466
C63 C46 3.558(3) no 1_455
C63 C53 3.367(2) no 1_455
C64 N3 3.547(2) no 1_455
C64 C45 3.530(3) no 1_455
C64 C53 3.585(3) no 1_455
C65 C68 3.489(3) no 1_455
C66 C55 3.436(3) no 3_566
C66 C56 3.519(3) no 3_566
C67 C56 3.379(3) no 3_566
C67 C57 3.565(3) no 3_566
C67 C62 3.551(3) no 3_466
C67 C67 3.278(3) no 3_466
C68 C13 3.483(3) no .
C68 C65 3.489(3) no 1_655
S1 H23 2.7871 no .
S1 H24A 3.1570 no .
S1 H24C 2.8944 no .
S1 H34C 3.3307 no .
S2 H24A 3.2910 no .
S2 H33 2.8074 no .
S2 H34A 3.5917 no .
S2 H34B 2.8580 no .
S2 H34C 3.1493 no .
S3 H57 2.7194 no .
S3 H58A 3.5539 no .
S3 H58B 3.2304 no .
S3 H58C 2.8027 no .
S3 H68C 3.4657 no .
S4 H58B 3.2867 no .
S4 H67 2.7021 no .
S4 H68A 2.8249 no .
S4 H68B 3.5668 no .
S4 H68C 3.2145 no .
P1 H7 3.0548 no .
P1 H10 2.9332 no .
P1 H14 2.8118 no .
P2 H41 3.0673 no .
P2 H44 2.9179 no .
P2 H48 2.8419 no .
O1 H7 3.5180 no .
O1 H14 2.6728 no .
O2 H41 3.4552 no .
O2 H48 2.6590 no .
N1 H14 3.2087 no .
N1 H19 2.5249 no .
N1 H34A 3.1203 no .
N1 H34C 3.3072 no .
N2 H4 2.4416 no .
N2 H24A 3.4304 no .
N2 H24B 3.0816 no .
N2 H29 2.5817 no .
N3 H53 2.5905 no .
N3 H68B 3.3342 no .
N3 H68C 3.2681 no .
N4 H38 2.4240 no .
N4 H58A 3.1248 no .
N4 H58B 3.1487 no .
N4 H63 2.5728 no .
C1 H10 3.5538 no .
C1 H24B 2.8695 no .
C1 H34A 2.8978 no .
C1 H34C 3.5384 no .
C2 H4 2.8024 no .
C2 H24B 2.8933 no .
C2 H34A 2.9383 no .
C3 H5 3.2582 no .
C3 H7 3.2940 no .
C3 H10 3.2963 no .
C4 H6 3.2787 no .
C5 H7 3.2667 no .
C6 H4 3.2802 no .
C7 H5 3.2598 no .
C7 H10 3.2570 no .
C8 H4 3.2732 no .
C8 H6 3.2517 no .
C8 H10 2.8003 no .
C9 H7 3.5448 no .
C9 H11 3.2691 no .
C9 H13 3.2675 no .
C10 H12 3.2608 no .
C10 H14 3.2585 no .
C11 H13 3.2453 no .
C12 H10 3.2578 no .
C12 H14 3.2561 no .
C13 H11 3.2464 no .
C13 H19 2.9759 no .
C14 H10 3.2586 no .
C14 H12 3.2578 no .
C14 H19 2.9197 no .
C15 H24A 3.0998 no .
C15 H24B 2.7112 no .
C15 H24C 3.2655 no .
C15 H34A 2.8122 no .
C15 H34C 2.8803 no .
C16 H19 2.6110 no .
C16 H23 2.6954 no .
C16 H34C 3.4967 no .
C17 H34A 3.4379 no .
C17 H34C 2.8249 no .
C18 H20 3.2682 no .
C18 H22 3.2669 no .
C19 H21 3.2550 no .
C19 H23 3.2712 no .
C20 H22 3.2418 no .
C21 H19 3.2537 no .
C21 H23 3.2632 no .
C22 H20 3.2424 no .
C23 H19 3.2690 no .
C23 H21 3.2642 no .
C24 H34C 3.4366 no .
C25 H4 2.8323 no .
C25 H24A 3.0338 no .
C25 H24B 2.7820 no .
C25 H34A 2.7522 no .
C25 H34B 3.2907 no .
C25 H34C 3.1129 no .
C26 H4 3.4261 no .
C26 H24A 3.5312 no .
C26 H29 2.6198 no .
C26 H33 2.6866 no .
C27 H24A 2.8904 no .
C27 H24B 3.3327 no .
C28 H30 3.2700 no .
C28 H32 3.2681 no .
C29 H31 3.2545 no .
C29 H33 3.2613 no .
C30 H32 3.2422 no .
C31 H29 3.2515 no .
C31 H33 3.2573 no .
C32 H30 3.2431 no .
C33 H29 3.2602 no .
C33 H31 3.2593 no .
C34 H24A 3.4804 no .
C35 H44 3.1723 no .
C35 H58A 3.0001 no .
C35 H58B 3.5913 no .
C35 H68B 2.8718 no .
C35 H68C 3.3833 no .
C36 H38 2.7973 no .
C36 H44 3.2076 no .
C36 H58A 2.9953 no .
C36 H58B 3.4979 no .
C36 H68B 2.8932 no .
C36 H68C 3.5513 no .
C37 H39 3.2538 no .
C37 H41 3.2857 no .
C37 H44 3.1252 no .
C38 H40 3.2740 no .
C39 H41 3.2646 no .
C40 H38 3.2772 no .
C41 H39 3.2582 no .
C42 H38 3.2781 no .
C42 H40 3.2519 no .
C42 H44 2.9581 no .
C43 H45 3.2660 no .
C43 H47 3.2620 no .
C44 H46 3.2583 no .
C44 H48 3.2632 no .
C44 H68B 3.4173 no .
C45 H47 3.2444 no .
C46 H44 3.2573 no .
C46 H48 3.2521 no .
C47 H45 3.2438 no .
C47 H53 3.5078 no .
C48 H44 3.2630 no .
C48 H46 3.2544 no .
C48 H53 3.2298 no .
C49 H58A 2.7767 no .
C49 H58B 3.0545 no .
C49 H58C 3.3196 no .
C49 H68B 2.9558 no .
C49 H68C 2.8172 no .
C50 H53 2.6309 no .
C50 H57 2.6707 no .
C50 H68C 3.5452 no .
C51 H68C 2.8789 no .
C52 H54 3.2710 no .
C52 H56 3.2723 no .
C53 H55 3.2572 no .
C53 H57 3.2663 no .
C54 H56 3.2511 no .
C55 H53 3.2550 no .
C55 H57 3.2599 no .
C56 H54 3.2524 no .
C57 H53 3.2656 no .
C57 H55 3.2602 no .
C58 H68C 3.5259 no .
C59 H38 2.8047 no .
C59 H58A 2.8915 no .
C59 H58B 2.8071 no .
C59 H68A 3.3052 no .
C59 H68B 2.7511 no .
C59 H68C 3.0503 no .
C60 H38 3.3623 no .
C60 H58B 3.3467 no .
C60 H63 2.6194 no .
C60 H67 2.6569 no .
C61 H58A 3.5517 no .
C61 H58B 2.8193 no .
C62 H64 3.2622 no .
C62 H66 3.2678 no .
C63 H65 3.2504 no .
C63 H67 3.2540 no .
C64 H66 3.2467 no .
C65 H63 3.2500 no .
C65 H67 3.2442 no .
C66 H64 3.2459 no .
C67 H63 3.2555 no .
C67 H65 3.2447 no .
C68 H58B 3.5038 no .
H4 H5 2.3426 no .
H5 H6 2.3302 no .
H6 H7 2.3451 no .
H7 H10 3.4704 no .
H10 H11 2.3431 no .
H11 H12 2.3297 no .
H12 H13 2.3239 no .
H13 H14 2.3369 no .
H13 H19 2.9551 no .
H13 H20 3.5332 no .
H14 H19 2.8703 no .
H19 H20 2.3318 no .
H20 H21 2.3292 no .
H21 H22 2.3196 no .
H22 H23 2.3434 no .
H24A H34C 3.0366 no .
H29 H30 2.3320 no .
H30 H31 2.3266 no .
H31 H32 2.3254 no .
H32 H33 2.3355 no .
H38 H39 2.3410 no .
H38 H63 3.3523 no .
H39 H40 2.3250 no .
H40 H41 2.3452 no .
H44 H45 2.3318 no .
H44 H68B 2.9945 no .
H45 H46 2.3312 no .
H46 H47 2.3247 no .
H47 H48 2.3298 no .
H47 H53 3.5616 no .
H48 H53 3.0964 no .
H53 H54 2.3366 no .
H54 H55 2.3307 no .
H55 H56 2.3277 no .
H56 H57 2.3380 no .
H58B H68C 3.1110 no .
H63 H64 2.3408 no .
H64 H65 2.3225 no .
H65 H66 2.3209 no .
H66 H67 2.3372 no .
S1 H30 3.3565 no 1_455
S1 H58C 3.4512 no 1_554
S2 H45 3.3363 no 4_554
S2 H46 3.4911 no 4_554
S2 H48 2.9176 no 1_554
S2 H53 3.4905 no 1_554
S3 H14 3.0094 no 3_566
S3 H24A 3.3530 no 1_556
S3 H24C 3.2619 no 1_556
S3 H68A 3.4242 no 3_566
S4 H13 3.1108 no .
S4 H57 3.5059 no 3_566
S4 H65 3.5061 no 3_466
S4 H68C 3.5044 no 3_566
P1 H56 3.5878 no 3_666
P2 H11 3.5132 no 4_555
P2 H31 3.1393 no 1_456
O1 H23 2.8106 no 3_565
O1 H55 2.6410 no 3_666
O1 H56 3.0338 no 3_666
O1 H58C 2.6090 no 3_566
O1 H66 3.2285 no 1_655
O2 H10 3.1747 no 4_555
O2 H11 2.4721 no 4_555
O2 H31 2.8832 no 1_456
O2 H34B 2.8466 no 1_556
O2 H34C 3.2358 no 1_556
N1 H40 3.5659 no 4_554
N1 H41 3.5392 no 4_554
N2 H21 3.2539 no 1_655
N2 H39 3.3009 no 4_654
N3 H24A 3.5440 no 1_556
N3 H64 2.8414 no 1_655
N4 H54 3.4752 no 1_455
C2 H21 3.2323 no 1_655
C3 H20 3.2010 no 1_655
C3 H21 3.3110 no 1_655
C4 H20 2.9154 no 1_655
C4 H47 3.0646 no 4_554
C5 H20 2.9760 no 1_655
C5 H32 3.3322 no 4_555
C5 H33 3.1646 no 4_555
C5 H47 3.5522 no 4_554
C6 H20 3.3333 no 1_655
C6 H46 3.5885 no .
C7 H45 3.5345 no .
C7 H56 3.4173 no 3_666
C8 H20 3.5260 no 1_655
C8 H56 3.2732 no 3_666
C9 H41 3.3698 no 4_554
C10 H41 2.8760 no 4_554
C10 H45 2.9378 no .
C11 H34B 3.5486 no 4_555
C11 H41 2.9366 no 4_554
C11 H44 3.0927 no .
C11 H45 3.0977 no .
C12 H41 3.4513 no 4_554
C12 H44 3.3608 no .
C13 H68A 3.0202 no .
C13 H68B 3.4085 no .
C14 H68A 3.0625 no .
C16 H30 3.1365 no 1_455
C17 H23 3.5522 no 3_565
C18 H24C 3.0947 no 3_565
C18 H29 3.0121 no 1_455
C18 H30 3.2127 no 1_455
C18 H40 3.3817 no 4_554
C19 H24C 3.1041 no 3_565
C19 H29 3.1906 no 1_455
C19 H40 2.8893 no 4_554
C19 H57 3.5089 no 3_566
C20 H24C 3.1577 no 3_565
C20 H29 3.1915 no 1_455
C20 H40 3.4421 no 4_554
C20 H56 3.1740 no 3_566
C20 H57 3.0649 no 3_566
C21 H22 2.9439 no 3_465
C21 H24B 3.2616 no 1_455
C21 H24C 3.2102 no 3_565
C21 H29 2.9999 no 1_455
C21 H56 3.2006 no 3_566
C22 H21 3.0688 no 3_465
C22 H22 3.2978 no 3_465
C22 H24B 3.5321 no 1_455
C22 H24B 3.2005 no 3_565
C22 H24C 3.1711 no 3_565
C22 H29 2.8263 no 1_455
C22 H55 3.3827 no 1_454
C23 H24B 3.3924 no 3_565
C23 H24C 3.1076 no 3_565
C23 H29 2.8442 no 1_455
C23 H30 3.3499 no 1_455
C23 H55 3.2195 no 1_454
C24 H21 3.5176 no 1_655
C24 H57 3.4429 no 1_554
C25 H21 3.5972 no 1_655
C26 H39 3.2621 no 4_654
C26 H46 3.3900 no 4_554
C27 H45 3.5821 no 4_554
C28 H39 2.9017 no 4_654
C28 H54 3.0715 no 1_554
C29 H39 2.8366 no 4_654
C29 H40 3.1255 no 4_654
C29 H54 3.1606 no 1_554
C30 H39 3.4219 no 4_654
C30 H40 3.3486 no 4_654
C30 H54 3.2546 no 1_554
C30 H58A 3.4075 no 1_654
C31 H54 3.2509 no 1_554
C31 H58A 3.2761 no 1_654
C32 H5 3.0475 no 4_554
C32 H47 3.5512 no 1_554
C32 H54 3.1387 no 1_554
C33 H5 3.2497 no 4_554
C33 H39 3.5397 no 4_654
C33 H47 3.3753 no 1_554
C33 H48 3.5814 no 1_554
C33 H53 3.5763 no 1_554
C33 H54 3.0542 no 1_554
C35 H31 3.0797 no 1_456
C36 H31 3.2952 no 1_456
C37 H31 3.3360 no 1_456
C37 H32 3.1674 no 1_456
C38 H12 3.5085 no .
C38 H32 3.1920 no 1_456
C39 H4 3.2849 no 4_455
C39 H29 3.5360 no 4_455
C39 H32 3.3909 no 1_456
C40 H4 3.5930 no 4_455
C40 H19 3.5371 no 4_555
C40 H29 3.4381 no 4_455
C40 H32 3.5930 no 1_456
C41 H34A 3.1044 no 4_555
C42 H31 3.2196 no 1_456
C42 H32 3.3754 no 1_456
C43 H64 3.2216 no 1_655
C44 H11 3.5792 no .
C44 H34A 3.4505 no 4_555
C44 H34B 3.0617 no 4_555
C44 H64 2.9949 no 1_655
C45 H11 3.5828 no .
C45 H34B 3.0948 no 4_555
C45 H64 3.0143 no 1_655
C46 H63 3.1070 no 1_655
C46 H64 3.2487 no 1_655
C47 H4 3.0905 no 4_555
C47 H33 3.3760 no 1_556
C47 H63 3.0810 no 1_655
C47 H64 3.4456 no 1_655
C48 H33 3.3653 no 1_556
C48 H64 3.4386 no 1_655
C50 H24A 2.9246 no 1_556
C50 H24C 3.4509 no 1_556
C50 H64 3.4251 no 1_655
C52 H24A 2.8624 no 1_556
C52 H24C 3.2589 no 1_556
C52 H67 3.1189 no 3_566
C53 H24A 3.4148 no 1_556
C53 H63 3.0544 no 1_655
C53 H64 3.4332 no 1_655
C53 H67 3.4803 no 3_566
C54 H58A 3.3822 no 1_655
C54 H63 3.3122 no 1_655
C54 H66 3.2877 no 3_566
C54 H67 3.5248 no 3_566
C55 H22 2.9691 no 1_656
C55 H23 3.3283 no 1_656
C55 H58A 3.3776 no 1_655
C55 H58C 3.3639 no 1_655
C55 H66 2.7070 no 3_566
C55 H67 3.2288 no 3_566
C56 H20 3.3712 no 3_566
C56 H21 3.4671 no 3_566
C56 H22 2.9003 no 1_656
C56 H24C 3.5955 no 1_556
C56 H66 3.1011 no 3_566
C56 H67 2.8340 no 3_566
C57 H20 3.3988 no 3_566
C57 H24A 3.1809 no 1_556
C57 H24C 2.8900 no 1_556
C57 H67 2.7650 no 3_566
C58 H54 3.5719 no 1_455
C58 H55 2.9872 no 1_455
C58 H66 3.0770 no 3_466
C60 H66 3.3799 no 3_466
C61 H13 3.1549 no .
C62 H6 3.5463 no 1_455
C62 H7 3.0909 no 1_455
C62 H66 3.5827 no 3_466
C62 H67 3.4498 no 3_466
C63 H7 3.0409 no 1_455
C63 H53 3.1235 no 1_455
C64 H7 2.9322 no 1_455
C64 H53 3.2778 no 1_455
C64 H68B 3.3409 no 1_455
C65 H7 2.8433 no 1_455
C65 H58B 3.3955 no 3_466
C65 H68A 3.3373 no 1_455
C65 H68B 3.1761 no 1_455
C65 H68C 3.3735 no 1_455
C66 H7 2.9011 no 1_455
C66 H55 3.4562 no 3_566
C66 H56 3.5927 no 3_566
C66 H58B 3.1605 no 3_466
C66 H67 3.5301 no 3_466
C67 H7 3.0317 no 1_455
C67 H56 3.5414 no 3_566
C67 H67 3.3689 no 3_466
C68 H13 3.3855 no .
C68 H64 3.5297 no 1_655
C68 H65 2.6395 no 1_655
C68 H68C 3.3038 no 3_566
H4 C39 3.2850 no 4_654
H4 C40 3.5930 no 4_654
H4 C47 3.0905 no 4_554
H4 H20 3.2549 no 1_655
H4 H39 2.8240 no 4_654
H4 H40 3.3991 no 4_654
H4 H46 3.5979 no 4_554
H4 H47 2.6148 no 4_554
H5 C32 3.0475 no 4_555
H5 C33 3.2497 no 4_555
H5 H12 3.2603 no 1_655
H5 H20 3.3356 no 1_655
H5 H32 2.5400 no 4_555
H5 H33 2.9255 no 4_555
H5 H40 3.5808 no 4_654
H5 H47 3.5006 no 4_554
H6 C62 3.5463 no 1_655
H6 H12 3.3992 no 1_655
H6 H38 3.1074 no 1_655
H6 H46 3.1292 no .
H7 C62 3.0909 no 1_655
H7 C63 3.0409 no 1_655
H7 C64 2.9322 no 1_655
H7 C65 2.8433 no 1_655
H7 C66 2.9011 no 1_655
H7 C67 3.0317 no 1_655
H7 H45 3.2758 no .
H7 H56 3.5439 no 3_666
H7 H64 3.4687 no 1_655
H7 H65 3.3222 no 1_655
H7 H66 3.4104 no 1_655
H10 O2 3.1747 no 4_554
H10 H41 3.0770 no 4_554
H10 H45 2.6978 no .
H10 H48 3.3132 no 4_554
H11 P2 3.5132 no 4_554
H11 O2 2.4721 no 4_554
H11 C44 3.5792 no .
H11 C45 3.5828 no .
H11 H31 3.4456 no 4_455
H11 H34B 2.7000 no 4_555
H11 H41 3.1837 no 4_554
H11 H44 2.9707 no .
H11 H45 2.9738 no .
H12 C38 3.5085 no .
H12 H5 3.2603 no 1_455
H12 H6 3.3992 no 1_455
H12 H38 3.3162 no .
H12 H44 3.4251 no .
H13 S4 3.1108 no .
H13 C61 3.1549 no .
H13 C68 3.3855 no .
H13 H57 3.3469 no 3_566
H13 H68A 2.9271 no .
H13 H68B 3.5467 no .
H14 S3 3.0094 no 3_566
H14 H58C 3.2064 no 3_566
H14 H68A 2.9919 no .
H19 C40 3.5371 no 4_554
H19 H40 2.7170 no 4_554
H19 H41 3.5673 no 4_554
H19 H57 3.5776 no 3_566
H20 C3 3.2010 no 1_455
H20 C4 2.9154 no 1_455
H20 C5 2.9760 no 1_455
H20 C6 3.3333 no 1_455
H20 C8 3.5260 no 1_455
H20 C56 3.3712 no 3_566
H20 C57 3.3988 no 3_566
H20 H4 3.2549 no 1_455
H20 H5 3.3356 no 1_455
H20 H56 2.7393 no 3_566
H20 H57 2.7994 no 3_566
H21 N2 3.2539 no 1_455
H21 C2 3.2323 no 1_455
H21 C3 3.3110 no 1_455
H21 C22 3.0688 no 3_465
H21 C24 3.5176 no 1_455
H21 C25 3.5972 no 1_455
H21 C56 3.4671 no 3_566
H21 H22 2.4503 no 3_465
H21 H24B 2.5515 no 1_455
H21 H29 3.5218 no 1_455
H21 H56 2.8108 no 3_566
H22 C21 2.9439 no 3_465
H22 C22 3.2978 no 3_465
H22 C55 2.9691 no 1_454
H22 C56 2.9003 no 1_454
H22 H21 2.4503 no 3_465
H22 H22 3.1058 no 3_465
H22 H24B 3.1011 no 1_455
H22 H24B 3.3121 no 3_565
H22 H29 3.2827 no 1_455
H22 H55 2.9285 no 1_454
H22 H56 2.8105 no 1_454
H23 O1 2.8106 no 3_565
H23 C17 3.5522 no 3_565
H23 C55 3.3283 no 1_454
H23 H29 3.3204 no 1_455
H23 H30 3.3445 no 1_455
H23 H55 2.6175 no 1_454
H23 H58C 3.2057 no 1_554
H24A S3 3.3530 no 1_554
H24A N3 3.5440 no 1_554
H24A C50 2.9246 no 1_554
H24A C52 2.8624 no 1_554
H24A C53 3.4148 no 1_554
H24A C57 3.1809 no 1_554
H24A H57 3.3647 no 1_554
H24B C21 3.2616 no 1_655
H24B C22 3.5321 no 1_655
H24B C22 3.2005 no 3_565
H24B C23 3.3924 no 3_565
H24B H21 2.5515 no 1_655
H24B H22 3.1011 no 1_655
H24B H22 3.3121 no 3_565
H24C S3 3.2619 no 1_554
H24C C18 3.0947 no 3_565
H24C C19 3.1041 no 3_565
H24C C20 3.1577 no 3_565
H24C C21 3.2102 no 3_565
H24C C22 3.1711 no 3_565
H24C C23 3.1076 no 3_565
H24C C50 3.4509 no 1_554
H24C C52 3.2589 no 1_554
H24C C56 3.5955 no 1_554
H24C C57 2.8900 no 1_554
H24C H57 2.6903 no 1_554
H29 C18 3.0121 no 1_655
H29 C19 3.1906 no 1_655
H29 C20 3.1915 no 1_655
H29 C21 2.9999 no 1_655
H29 C22 2.8263 no 1_655
H29 C23 2.8442 no 1_655
H29 C39 3.5360 no 4_654
H29 C40 3.4381 no 4_654
H29 H21 3.5218 no 1_655
H29 H22 3.2827 no 1_655
H29 H23 3.3204 no 1_655
H29 H39 2.9711 no 4_654
H29 H40 2.7801 no 4_654
H30 S1 3.3565 no 1_655
H30 C16 3.1365 no 1_655
H30 C18 3.2127 no 1_655
H30 C23 3.3499 no 1_655
H30 H23 3.3445 no 1_655
H30 H34C 2.8751 no 1_655
H30 H40 3.1844 no 4_654
H30 H58A 3.3612 no 1_654
H31 P2 3.1393 no 1_654
H31 O2 2.8832 no 1_654
H31 C35 3.0797 no 1_654
H31 C36 3.2952 no 1_654
H31 C37 3.3360 no 1_654
H31 C42 3.2196 no 1_654
H31 H11 3.4456 no 4_654
H31 H34C 3.4819 no 1_655
H31 H58A 3.1413 no 1_654
H32 C5 3.3322 no 4_554
H32 C37 3.1674 no 1_654
H32 C38 3.1920 no 1_654
H32 C39 3.3909 no 1_654
H32 C40 3.5930 no 1_654
H32 C42 3.3754 no 1_654
H32 H5 2.5400 no 4_554
H32 H38 3.5940 no 1_654
H32 H47 3.0960 no 1_554
H33 C5 3.1646 no 4_554
H33 C47 3.3760 no 1_554
H33 C48 3.3653 no 1_554
H33 H5 2.9255 no 4_554
H33 H47 2.7541 no 1_554
H33 H48 2.7351 no 1_554
H33 H53 3.4473 no 1_554
H33 H54 3.5286 no 1_554
H34A C41 3.1044 no 4_554
H34A C44 3.4505 no 4_554
H34A H41 2.7771 no 4_554
H34A H44 3.5481 no 4_554
H34B O2 2.8466 no 1_554
H34B C11 3.5486 no 4_554
H34B C44 3.0617 no 4_554
H34B C45 3.0948 no 4_554
H34B H11 2.7000 no 4_554
H34B H44 2.9616 no 4_554
H34B H45 3.0131 no 4_554
H34C O2 3.2358 no 1_554
H34C H30 2.8751 no 1_455
H34C H31 3.4819 no 1_455
H38 H6 3.1074 no 1_455
H38 H12 3.3162 no .
H38 H32 3.5940 no 1_456
H38 H46 3.1700 no 1_455
H38 H47 3.4952 no 1_455
H39 N2 3.3009 no 4_455
H39 C26 3.2621 no 4_455
H39 C28 2.9017 no 4_455
H39 C29 2.8366 no 4_455
H39 C30 3.4219 no 4_455
H39 C33 3.5397 no 4_455
H39 H4 2.8240 no 4_455
H39 H29 2.9711 no 4_455
H39 H46 3.0619 no 1_455
H39 H47 3.3741 no 1_455
H40 N1 3.5659 no 4_555
H40 C18 3.3817 no 4_555
H40 C19 2.8893 no 4_555
H40 C20 3.4421 no 4_555
H40 C29 3.1255 no 4_455
H40 C30 3.3486 no 4_455
H40 H4 3.3991 no 4_455
H40 H5 3.5808 no 4_455
H40 H19 2.7170 no 4_555
H40 H29 2.7801 no 4_455
H40 H30 3.1844 no 4_455
H41 N1 3.5392 no 4_555
H41 C9 3.3698 no 4_555
H41 C10 2.8760 no 4_555
H41 C11 2.9366 no 4_555
H41 C12 3.4513 no 4_555
H41 H10 3.0770 no 4_555
H41 H11 3.1837 no 4_555
H41 H19 3.5673 no 4_555
H41 H34A 2.7771 no 4_555
H44 C11 3.0927 no .
H44 C12 3.3608 no .
H44 H11 2.9707 no .
H44 H12 3.4251 no .
H44 H34A 3.5481 no 4_555
H44 H34B 2.9616 no 4_555
H44 H64 3.3875 no 1_655
H45 S2 3.3363 no 4_555
H45 C7 3.5345 no .
H45 C10 2.9378 no .
H45 C11 3.0977 no .
H45 C27 3.5821 no 4_555
H45 H7 3.2758 no .
H45 H10 2.6978 no .
H45 H11 2.9738 no .
H45 H34B 3.0131 no 4_555
H45 H64 3.4205 no 1_655
H46 S2 3.4911 no 4_555
H46 C6 3.5885 no .
H46 C26 3.3900 no 4_555
H46 H4 3.5979 no 4_555
H46 H6 3.1292 no .
H46 H38 3.1700 no 1_655
H46 H39 3.0619 no 1_655
H46 H63 3.1682 no 1_655
H47 C4 3.0646 no 4_555
H47 C5 3.5522 no 4_555
H47 C32 3.5512 no 1_556
H47 C33 3.3753 no 1_556
H47 H4 2.6148 no 4_555
H47 H5 3.5006 no 4_555
H47 H32 3.0960 no 1_556
H47 H33 2.7541 no 1_556
H47 H38 3.4952 no 1_655
H47 H39 3.3741 no 1_655
H47 H63 3.1181 no 1_655
H48 S2 2.9176 no 1_556
H48 C33 3.5814 no 1_556
H48 H10 3.3132 no 4_555
H48 H33 2.7351 no 1_556
H53 S2 3.4905 no 1_556
H53 C33 3.5763 no 1_556
H53 C63 3.1235 no 1_655
H53 C64 3.2778 no 1_655
H53 H33 3.4473 no 1_556
H53 H63 2.6653 no 1_655
H53 H64 2.9499 no 1_655
H54 N4 3.4752 no 1_655
H54 C28 3.0715 no 1_556
H54 C29 3.1606 no 1_556
H54 C30 3.2546 no 1_556
H54 C31 3.2509 no 1_556
H54 C32 3.1387 no 1_556
H54 C33 3.0542 no 1_556
H54 C58 3.5719 no 1_655
H54 H33 3.5286 no 1_556
H54 H58A 2.7982 no 1_655
H54 H63 3.1320 no 1_655
H54 H66 3.5643 no 3_566
H55 O1 2.6410 no 3_666
H55 C22 3.3827 no 1_656
H55 C23 3.2195 no 1_656
H55 C58 2.9872 no 1_655
H55 C66 3.4562 no 3_566
H55 H22 2.9285 no 1_656
H55 H23 2.6175 no 1_656
H55 H58A 2.7914 no 1_655
H55 H58B 3.1993 no 1_655
H55 H58C 2.5100 no 1_655
H55 H66 2.6233 no 3_566
H56 P1 3.5878 no 3_666
H56 O1 3.0338 no 3_666
H56 C7 3.4173 no 3_666
H56 C8 3.2732 no 3_666
H56 C20 3.1740 no 3_566
H56 C21 3.2006 no 3_566
H56 C66 3.5927 no 3_566
H56 C67 3.5414 no 3_566
H56 H7 3.5439 no 3_666
H56 H20 2.7393 no 3_566
H56 H21 2.8108 no 3_566
H56 H22 2.8105 no 1_656
H56 H66 3.2759 no 3_566
H56 H67 3.1924 no 3_566
H57 S4 3.5059 no 3_566
H57 C19 3.5089 no 3_566
H57 C20 3.0649 no 3_566
H57 C24 3.4429 no 1_556
H57 H13 3.3469 no 3_566
H57 H19 3.5776 no 3_566
H57 H20 2.7994 no 3_566
H57 H24A 3.3647 no 1_556
H57 H24C 2.6903 no 1_556
H57 H67 3.0855 no 3_566
H58A C30 3.4075 no 1_456
H58A C31 3.2761 no 1_456
H58A C54 3.3822 no 1_455
H58A C55 3.3776 no 1_455
H58A H30 3.3612 no 1_456
H58A H31 3.1413 no 1_456
H58A H54 2.7982 no 1_455
H58A H55 2.7914 no 1_455
H58A H66 3.3060 no 3_466
H58B C65 3.3955 no 3_466
H58B C66 3.1605 no 3_466
H58B H55 3.1993 no 1_455
H58B H65 2.9252 no 3_466
H58B H66 2.4457 no 3_466
H58B H68A 3.3308 no 3_566
H58C S1 3.4512 no 1_556
H58C O1 2.6090 no 3_566
H58C C55 3.3639 no 1_455
H58C H14 3.2064 no 3_566
H58C H23 3.2057 no 1_556
H58C H55 2.5100 no 1_455
H58C H66 3.0308 no 3_466
H63 C46 3.1070 no 1_455
H63 C47 3.0810 no 1_455
H63 C53 3.0544 no 1_455
H63 C54 3.3122 no 1_455
H63 H46 3.1682 no 1_455
H63 H47 3.1181 no 1_455
H63 H53 2.6653 no 1_455
H63 H54 3.1320 no 1_455
H64 N3 2.8414 no 1_455
H64 C43 3.2216 no 1_455
H64 C44 2.9949 no 1_455
H64 C45 3.0143 no 1_455
H64 C46 3.2487 no 1_455
H64 C47 3.4456 no 1_455
H64 C48 3.4386 no 1_455
H64 C50 3.4251 no 1_455
H64 C53 3.4332 no 1_455
H64 C68 3.5297 no 1_455
H64 H7 3.4687 no 1_455
H64 H44 3.3875 no 1_455
H64 H45 3.4205 no 1_455
H64 H53 2.9499 no 1_455
H64 H68B 2.8102 no 1_455
H64 H68C 3.4633 no 1_455
H65 S4 3.5061 no 3_466
H65 C68 2.6395 no 1_455
H65 H7 3.3222 no 1_455
H65 H58B 2.9252 no 3_466
H65 H68A 2.3967 no 1_455
H65 H68B 2.4594 no 1_455
H65 H68C 2.6201 no 1_455
H66 O1 3.2285 no 1_455
H66 C54 3.2877 no 3_566
H66 C55 2.7070 no 3_566
H66 C56 3.1011 no 3_566
H66 C58 3.0770 no 3_466
H66 C60 3.3799 no 3_466
H66 C62 3.5827 no 3_466
H66 H7 3.4104 no 1_455
H66 H54 3.5643 no 3_566
H66 H55 2.6233 no 3_566
H66 H56 3.2759 no 3_566
H66 H58A 3.3060 no 3_466
H66 H58B 2.4457 no 3_466
H66 H58C 3.0308 no 3_466
H67 C52 3.1189 no 3_566
H67 C53 3.4803 no 3_566
H67 C54 3.5248 no 3_566
H67 C55 3.2288 no 3_566
H67 C56 2.8340 no 3_566
H67 C57 2.7650 no 3_566
H67 C62 3.4498 no 3_466
H67 C66 3.5301 no 3_466
H67 C67 3.3689 no 3_466
H67 H56 3.1924 no 3_566
H67 H57 3.0855 no 3_566
H68A S3 3.4242 no 3_566
H68A C13 3.0202 no .
H68A C14 3.0625 no .
H68A C65 3.3373 no 1_655
H68A H13 2.9271 no .
H68A H14 2.9919 no .
H68A H58B 3.3308 no 3_566
H68A H65 2.3967 no 1_655
H68A H68C 3.0929 no 3_566
H68B C13 3.4085 no .
H68B C64 3.3409 no 1_655
H68B C65 3.1761 no 1_655
H68B H13 3.5467 no .
H68B H64 2.8102 no 1_655
H68B H65 2.4594 no 1_655
H68C S4 3.5044 no 3_566
H68C C65 3.3735 no 1_655
H68C C68 3.3038 no 3_566
H68C H64 3.4633 no 1_655
H68C H65 2.6201 no 1_655
H68C H68A 3.0929 no 3_566
H68C H68C 2.8048 no 3_566

loop_
_geom_torsion_atom_site_label_1
_geom_torsion_atom_site_label_2
_geom_torsion_atom_site_label_3
_geom_torsion_atom_site_label_4
_geom_torsion
_geom_torsion_publ_flag
C16 S1 C17 C15 0.99(11) no
C16 S1 C17 C24 -177.73(13) no
C17 S1 C16 N1 -0.48(12) no
C17 S1 C16 C18 179.41(13) no
C26 S2 C27 C25 0.91(11) no
C26 S2 C27 C34 -178.08(12) no
C27 S2 C26 N2 -0.50(13) no
C27 S2 C26 C28 179.70(13) no
C50 S3 C51 C49 -1.33(11) no
C50 S3 C51 C58 177.12(12) no
C51 S3 C50 N3 0.28(12) no
C51 S3 C50 C52 -176.86(13) no
C60 S4 C61 C59 -0.13(11) no
C60 S4 C61 C68 179.18(12) no
C61 S4 C60 N4 0.01(12) no
C61 S4 C60 C62 -178.11(13) no
O1 P1 C1 C2 124.29(11) no
O1 P1 C1 C15 -50.58(13) no
O1 P1 C8 C3 -120.36(11) no
O1 P1 C8 C7 60.00(17) no
O1 P1 C9 C10 -157.49(11) no
O1 P1 C9 C14 24.38(14) no
C1 P1 C8 C3 -0.32(11) no
C1 P1 C8 C7 -179.96(15) no
C8 P1 C1 C2 0.67(12) no
C8 P1 C1 C15 -174.19(12) no
C1 P1 C9 C10 73.66(14) no
C1 P1 C9 C14 -104.47(12) no
C9 P1 C1 C2 -108.37(11) no
C9 P1 C1 C15 76.77(13) no
C8 P1 C9 C10 -24.96(15) no
C8 P1 C9 C14 156.91(11) no
C9 P1 C8 C3 111.08(11) no
C9 P1 C8 C7 -68.56(16) no
O2 P2 C35 C36 -129.58(10) no
O2 P2 C35 C49 48.98(14) no
O2 P2 C42 C37 126.99(10) no
O2 P2 C42 C41 -54.74(17) no
O2 P2 C43 C44 174.36(11) no
O2 P2 C43 C48 -7.23(15) no
C35 P2 C42 C37 4.10(11) no
C35 P2 C42 C41 -177.62(15) no
C42 P2 C35 C36 -6.06(11) no
C42 P2 C35 C49 172.51(12) no
C35 P2 C43 C44 -54.60(14) no
C35 P2 C43 C48 123.81(12) no
C43 P2 C35 C36 101.94(11) no
C43 P2 C35 C49 -79.49(13) no
C42 P2 C43 C44 42.78(15) no
C42 P2 C43 C48 -138.80(12) no
C43 P2 C42 C37 -104.48(11) no
C43 P2 C42 C41 73.79(16) no
C15 N1 C16 S1 -0.18(19) no
C15 N1 C16 C18 179.92(13) no
C16 N1 C15 C1 177.56(13) no
C16 N1 C15 C17 1.0(2) no
C25 N2 C26 S2 -0.07(19) no
C25 N2 C26 C28 179.72(13) no
C26 N2 C25 C2 -178.16(13) no
C26 N2 C25 C27 0.8(2) no
C49 N3 C50 S3 0.87(18) no
C49 N3 C50 C52 177.93(13) no
C50 N3 C49 C35 -178.06(13) no
C50 N3 C49 C51 -2.0(2) no
C59 N4 C60 S4 0.12(18) no
C59 N4 C60 C62 178.19(13) no
C60 N4 C59 C36 -176.83(13) no
C60 N4 C59 C61 -0.2(2) no
P1 C1 C2 C3 -0.83(18) no
P1 C1 C2 C25 -179.47(11) no
P1 C1 C15 N1 -47.19(19) no
P1 C1 C15 C17 128.88(15) no
C2 C1 C15 N1 139.12(18) no
C2 C1 C15 C17 -44.8(3) no
C15 C1 C2 C3 173.19(15) no
C15 C1 C2 C25 -5.5(3) no
C1 C2 C3 C4 -179.71(15) no
C1 C2 C3 C8 0.6(2) no
C1 C2 C25 N2 137.52(16) no
C1 C2 C25 C27 -41.4(3) no
C3 C2 C25 N2 -41.0(2) no
C3 C2 C25 C27 140.09(16) no
C25 C2 C3 C4 -1.0(3) no
C25 C2 C3 C8 179.32(13) no
C2 C3 C4 C5 179.57(14) no
C2 C3 C8 P1 -0.07(19) no
C2 C3 C8 C7 179.59(13) no
C4 C3 C8 P1 -179.79(13) no
C4 C3 C8 C7 -0.1(2) no
C8 C3 C4 C5 -0.8(2) no
C3 C4 C5 C6 0.7(3) no
C4 C5 C6 C7 0.3(3) no
C5 C6 C7 C8 -1.2(3) no
C6 C7 C8 P1 -179.31(15) no
C6 C7 C8 C3 1.1(3) no
P1 C9 C10 C11 -179.22(11) no
P1 C9 C14 C13 178.51(11) no
C10 C9 C14 C13 0.3(3) no
C14 C9 C10 C11 -1.1(2) no
C9 C10 C11 C12 0.9(3) no
C10 C11 C12 C13 0.1(3) no
C11 C12 C13 C14 -0.9(3) no
C12 C13 C14 C9 0.7(3) no
N1 C15 C17 S1 -1.34(19) no
N1 C15 C17 C24 177.25(14) no
C1 C15 C17 S1 -177.44(15) no
C1 C15 C17 C24 1.2(3) no
S1 C16 C18 C19 -178.53(11) no
S1 C16 C18 C23 1.9(2) no
N1 C16 C18 C19 1.4(2) no
N1 C16 C18 C23 -178.25(14) no
C16 C18 C19 C20 -178.24(14) no
C16 C18 C23 C22 177.41(14) no
C19 C18 C23 C22 -2.2(2) no
C23 C18 C19 C20 1.4(2) no
C18 C19 C20 C21 0.7(3) no
C19 C20 C21 C22 -1.9(3) no
C20 C21 C22 C23 1.1(3) no
C21 C22 C23 C18 1.0(3) no
N2 C25 C27 S2 -1.2(2) no
N2 C25 C27 C34 177.66(14) no
C2 C25 C27 S2 177.71(14) no
C2 C25 C27 C34 -3.5(3) no
S2 C26 C28 C29 164.27(11) no
S2 C26 C28 C33 -16.0(2) no
N2 C26 C28 C29 -15.5(2) no
N2 C26 C28 C33 164.27(15) no
C26 C28 C29 C30 179.12(14) no
C26 C28 C33 C32 -179.66(15) no
C29 C28 C33 C32 0.1(3) no
C33 C28 C29 C30 -0.7(2) no
C28 C29 C30 C31 0.3(3) no
C29 C30 C31 C32 0.5(3) no
C30 C31 C32 C33 -1.1(3) no
C31 C32 C33 C28 0.8(3) no
P2 C35 C36 C37 6.35(17) no
P2 C35 C36 C59 -169.57(11) no
P2 C35 C49 N3 34.73(19) no
P2 C35 C49 C51 -140.76(13) no
C36 C35 C49 N3 -147.02(17) no
C36 C35 C49 C51 37.5(3) no
C49 C35 C36 C37 -172.02(15) no
C49 C35 C36 C59 12.1(3) no
C35 C36 C37 C38 176.69(15) no
C35 C36 C37 C42 -3.3(2) no
C35 C36 C59 N4 -137.92(17) no
C35 C36 C59 C61 45.8(3) no
C37 C36 C59 N4 46.4(2) no
C37 C36 C59 C61 -129.86(16) no
C59 C36 C37 C38 -7.1(3) no
C59 C36 C37 C42 172.83(13) no
C36 C37 C38 C39 -178.93(15) no
C36 C37 C42 P2 -1.39(19) no
C36 C37 C42 C41 -179.84(13) no
C38 C37 C42 P2 178.58(14) no
C38 C37 C42 C41 0.1(3) no
C42 C37 C38 C39 1.1(3) no
C37 C38 C39 C40 -1.1(3) no
C38 C39 C40 C41 -0.2(3) no
C39 C40 C41 C42 1.4(3) no
C40 C41 C42 P2 -179.50(15) no
C40 C41 C42 C37 -1.4(3) no
P2 C43 C44 C45 178.58(12) no
P2 C43 C48 C47 -178.19(11) no
C44 C43 C48 C47 0.3(3) no
C48 C43 C44 C45 0.2(3) no
C43 C44 C45 C46 -0.3(3) no
C44 C45 C46 C47 0.1(3) no
C45 C46 C47 C48 0.4(3) no
C46 C47 C48 C43 -0.5(3) no
N3 C49 C51 S3 2.15(19) no
N3 C49 C51 C58 -176.07(14) no
C35 C49 C51 S3 177.68(14) no
C35 C49 C51 C58 -0.5(3) no
S3 C50 C52 C53 172.39(11) no
S3 C50 C52 C57 -5.5(2) no
N3 C50 C52 C53 -4.4(2) no
N3 C50 C52 C57 177.63(14) no
C50 C52 C53 C54 -178.56(13) no
C50 C52 C57 C56 177.88(14) no
C53 C52 C57 C56 -0.1(2) no
C57 C52 C53 C54 -0.6(2) no
C52 C53 C54 C55 1.0(3) no
C53 C54 C55 C56 -0.8(3) no
C54 C55 C56 C57 0.1(3) no
C55 C56 C57 C52 0.3(3) no
N4 C59 C61 S4 0.23(19) no
N4 C59 C61 C68 -178.99(14) no
C36 C59 C61 S4 176.58(14) no
C36 C59 C61 C68 -2.6(3) no
S4 C60 C62 C63 -180.00(11) no
S4 C60 C62 C67 0.9(2) no
N4 C60 C62 C63 2.1(2) no
N4 C60 C62 C67 -177.07(14) no
C60 C62 C63 C64 -178.85(14) no
C60 C62 C67 C66 177.55(15) no
C63 C62 C67 C66 -1.6(3) no
C67 C62 C63 C64 0.3(3) no
C62 C63 C64 C65 1.3(3) no
C63 C64 C65 C66 -1.7(3) no
C64 C65 C66 C67 0.4(3) no
C65 C66 C67 C62 1.3(3) no
